data_4514411
loop_
_publ_author_name
'Sun, Cunfa'
'Mammen, Nisha'
'Kaappa, Sami'
'Yuan, Peng'
'Deng, Guocheng'
'Zhao, Chaowei'
'Yan, Juanzhu'
'Malola, Sami'
'Honkala, Karoliina'
'H\"akkinen, Hannu'
'Teo, Boon K.'
'Zheng, Nanfeng'

_publ_section_title
;
 Atomically Precise, Thiolated Copper-Hydride Nanoclusters as Single-Site
 Hydrogenation Catalysts for Ketones in Mild Conditions.
;
_journal_name_full 'ACS nano'
_journal_paper_doi 10.1021/acsnano.9b02052
_journal_year 2019
_chemical_formula_moiety 'C108 H64 Cl36 Cu25 S18, 3(C24 H20 P), C6 H13, C H2 Cl2, C6 H14'
_chemical_formula_sum 'C193 H143 Cl38 Cu25 P3 S18'
_chemical_formula_weight 6067.66
_space_group_crystal_system triclinic
_space_group_IT_number 2
_space_group_name_Hall '-P 1'
_space_group_name_H-M_alt 'P -1'
_symmetry_space_group_name_Hall '-P 1'
_symmetry_space_group_name_H-M 'P -1'
_atom_sites_solution_hydrogens mixed
_audit_creation_date 2018-01-30
_audit_creation_method
;
Olex2 1.2
(compiled 2017.08.10 svn.r3458 for OlexSys, GUI svn.r5381)
;
_cell_angle_alpha 101.4694(16)
_cell_angle_beta 90.9331(15)
_cell_angle_gamma 110.275(2)
_cell_formula_units_Z 2
_cell_length_a 19.4870(4)
_cell_length_b 19.7839(5)
_cell_length_c 32.2015(5)
_cell_measurement_reflns_used 21469
_cell_measurement_temperature 150.01(10)
_cell_measurement_theta_max 64.7200
_cell_measurement_theta_min 3.5170
_cell_volume 11363.7(4)
_computing_cell_refinement
;
CrysAlisPro, Agilent Technologies,
Version 1.171.37.35 (release 13-08-2014 CrysAlis171 .NET)
(compiled Aug 13 2014,18:06:01)
;
_computing_data_collection
;
CrysAlisPro, Agilent Technologies,
Version 1.171.37.35 (release 13-08-2014 CrysAlis171 .NET)
(compiled Aug 13 2014,18:06:01)
;
_computing_data_reduction
;
CrysAlisPro, Agilent Technologies,
Version 1.171.37.35 (release 13-08-2014 CrysAlis171 .NET)
(compiled Aug 13 2014,18:06:01)
;
_computing_molecular_graphics 'Olex2 (Dolomanov et al., 2009)'
_computing_publication_material 'Olex2 (Dolomanov et al., 2009)'
_computing_structure_refinement 'ShelXL (Sheldrick, 2015)'
_diffrn_ambient_environment N~2~
_diffrn_ambient_temperature 150.01(10)
_diffrn_detector 'CCD plate'
_diffrn_detector_area_resol_mean 10.4741
_diffrn_detector_type Atlas
_diffrn_measured_fraction_theta_full 0.984
_diffrn_measured_fraction_theta_max 0.984
_diffrn_measurement_details
;
#__ type_ start__ end____ width___ exp.time_
  1 omega  -47.00   36.00   1.0000    5.0000
omega____ theta____ kappa____ phi______ frames
    -      -40.5672   37.0000  -60.0000 83

#__ type_ start__ end____ width___ exp.time_
  2 omega  -95.00  -11.00   1.0000    5.0000
omega____ theta____ kappa____ phi______ frames
    -      -40.5672  125.0000   30.0000 84

#__ type_ start__ end____ width___ exp.time_
  3 omega -120.00    0.00   1.0000    5.0000
omega____ theta____ kappa____ phi______ frames
    -      -40.5672  -19.0000  120.0000 120

#__ type_ start__ end____ width___ exp.time_
  4 omega   24.00   71.00   1.0000    5.0000
omega____ theta____ kappa____ phi______ frames
    -       91.1609  -30.0000  -90.0000 47

#__ type_ start__ end____ width___ exp.time_
  5 omega   29.00  124.00   1.0000    5.0000
omega____ theta____ kappa____ phi______ frames
    -       91.1609  -77.0000 -120.0000 95

#__ type_ start__ end____ width___ exp.time_
  6 omega   61.00  167.00   1.0000    5.0000
omega____ theta____ kappa____ phi______ frames
    -       91.1609   30.0000 -180.0000 106

#__ type_ start__ end____ width___ exp.time_
  7 omega  100.00  155.00   1.0000    5.0000
omega____ theta____ kappa____ phi______ frames
    -       91.1609  125.0000 -180.0000 55

#__ type_ start__ end____ width___ exp.time_
  8 omega   87.00  148.00   1.0000    5.0000
omega____ theta____ kappa____ phi______ frames
    -       91.1609   45.0000 -120.0000 61

#__ type_ start__ end____ width___ exp.time_
  9 omega  101.00  149.00   1.0000    5.0000
omega____ theta____ kappa____ phi______ frames
    -       91.1609  125.0000  -30.0000 48

#__ type_ start__ end____ width___ exp.time_
 10 omega  141.00  166.00   1.0000    5.0000
omega____ theta____ kappa____ phi______ frames
    -       91.1609  125.0000    0.0000 25

#__ type_ start__ end____ width___ exp.time_
 11 omega   94.00  140.00   1.0000    5.0000
omega____ theta____ kappa____ phi______ frames
    -       91.1609  125.0000   60.0000 46

#__ type_ start__ end____ width___ exp.time_
 12 omega   32.00   74.00   1.0000    5.0000
omega____ theta____ kappa____ phi______ frames
    -       91.1609  -30.0000   30.0000 42

#__ type_ start__ end____ width___ exp.time_
 13 omega   68.00  121.00   1.0000    5.0000
omega____ theta____ kappa____ phi______ frames
    -       91.1609  -77.0000   30.0000 53

#__ type_ start__ end____ width___ exp.time_
 14 omega   35.00  106.00   1.0000    5.0000
omega____ theta____ kappa____ phi______ frames
    -       91.1609 -125.0000   60.0000 71

#__ type_ start__ end____ width___ exp.time_
 15 omega   29.00   56.00   1.0000    5.0000
omega____ theta____ kappa____ phi______ frames
    -       91.1609  -77.0000   30.0000 27

#__ type_ start__ end____ width___ exp.time_
 16 omega   14.00   40.00   1.0000    5.0000
omega____ theta____ kappa____ phi______ frames
    -       91.1609  -30.0000 -120.0000 26

#__ type_ start__ end____ width___ exp.time_
 17 omega   45.00   70.00   1.0000    5.0000
omega____ theta____ kappa____ phi______ frames
    -       91.1609 -125.0000 -150.0000 25
;
_diffrn_measurement_device 'four-circle diffractometer'
_diffrn_measurement_device_type 'SuperNova, Dual, Cu at zero, Atlas'
_diffrn_measurement_method '\w scans'
_diffrn_orient_matrix_UB_11 -0.0045099000
_diffrn_orient_matrix_UB_12 0.0698977000
_diffrn_orient_matrix_UB_13 -0.0121963000
_diffrn_orient_matrix_UB_21 0.0843273000
_diffrn_orient_matrix_UB_22 0.0363889000
_diffrn_orient_matrix_UB_23 0.0070989000
_diffrn_orient_matrix_UB_31 0.0057310000
_diffrn_orient_matrix_UB_32 -0.0320194000
_diffrn_orient_matrix_UB_33 -0.0469522000
_diffrn_radiation_monochromator mirror
_diffrn_radiation_probe x-ray
_diffrn_radiation_type CuK\a
_diffrn_radiation_wavelength 1.54184
_diffrn_reflns_av_R_equivalents 0.0555
_diffrn_reflns_av_unetI/netI 0.0650
_diffrn_reflns_Laue_measured_fraction_full 0.984
_diffrn_reflns_Laue_measured_fraction_max 0.984
_diffrn_reflns_limit_h_max 22
_diffrn_reflns_limit_h_min -22
_diffrn_reflns_limit_k_max 22
_diffrn_reflns_limit_k_min -22
_diffrn_reflns_limit_l_max 16
_diffrn_reflns_limit_l_min -36
_diffrn_reflns_number 68335
_diffrn_reflns_point_group_measured_fraction_full 0.984
_diffrn_reflns_point_group_measured_fraction_max 0.984
_diffrn_reflns_theta_full 61.169
_diffrn_reflns_theta_max 61.169
_diffrn_reflns_theta_min 3.542
_diffrn_source 'sealed X-ray tube'
_diffrn_source_type 'SuperNova (Cu) X-ray Source'
_exptl_absorpt_coefficient_mu 8.666
_exptl_absorpt_correction_T_max 1.00000
_exptl_absorpt_correction_T_min 0.65590
_exptl_absorpt_correction_type multi-scan
_exptl_absorpt_process_details
;
CrysAlisPro, Agilent Technologies,
Version 1.171.37.35 (release 13-08-2014 CrysAlis171 .NET)
(compiled Aug 13 2014,18:06:01)
Empirical absorption correction using spherical harmonics,
 implemented in SCALE3 ABSPACK scaling algorithm.
;
_exptl_crystal_colour 'clear reddish red'
_exptl_crystal_colour_lustre clear
_exptl_crystal_colour_modifier reddish
_exptl_crystal_colour_primary red
_exptl_crystal_density_diffrn 1.773
_exptl_crystal_description block
_exptl_crystal_F_000 6010
_exptl_crystal_size_max 0.5
_exptl_crystal_size_mid 0.2
_exptl_crystal_size_min 0.1
_refine_diff_density_max 1.275
_refine_diff_density_min -0.958
_refine_diff_density_rms 0.123
_refine_ls_extinction_method none
_refine_ls_goodness_of_fit_ref 1.068
_refine_ls_hydrogen_treatment mixed
_refine_ls_matrix_type full
_refine_ls_number_parameters 2538
_refine_ls_number_reflns 34378
_refine_ls_number_restraints 137
_refine_ls_restrained_S_all 5.928
_refine_ls_R_factor_all 0.0774
_refine_ls_R_factor_gt 0.0556
_refine_ls_shift/su_max 3.165
_refine_ls_shift/su_mean 0.013
_refine_ls_structure_factor_coef Fsqd
_refine_ls_weighting_details 'w=1/[\s^2^(Fo^2^)+(0.0800P)^2^+13.1454P] where P=(Fo^2^+2Fc^2^)/3'
_refine_ls_weighting_scheme calc
_refine_ls_wR_factor_gt 0.1432
_refine_ls_wR_factor_ref 0.1629
_reflns_Friedel_coverage 0.000
_reflns_number_gt 25776
_reflns_number_total 34378
_reflns_threshold_expression 'I > 2\s(I)'
_cod_data_source_file nn9b02052_si_002.cif
_cod_data_source_block scf-(3)-2017-10-19-4redblock-2
_cod_database_code 4514411
_shelx_shelxl_version_number 2016/4
_shelx_space_group_comment
;
The symmetry employed for this shelxl refinement is uniquely defined
by the following loop, which should always be used as a source of
symmetry information in preference to the above space-group names.
They are only intended as comments.
;
_shelx_estimated_absorpt_t_max 0.478
_shelx_estimated_absorpt_t_min 0.098
_reflns_odcompleteness_completeness 98.42
_reflns_odcompleteness_iscentric 1
_reflns_odcompleteness_theta 61.08
_olex2_refinement_description
;
1. Fixed Uiso
 At 1.2 times of:
  All C(H) groups, All C(H,H) groups
 At 1.5 times of:
  All C(H,H,H) groups
2. Restrained distances
 C0AA-Cl0A = Cl6-C0AA
 1.3 with sigma of 0.02
 Cl0A-Cl6
 2.5 with sigma of 0.02
 C10-C8
 1.75 with sigma of 0.02
 Cl6-C0AA
 1.7 with sigma of 0.02
 Cl0A-C0AA
 1.7 with sigma of 0.02
 C7-C11
 1.45 with sigma of 0.02
 C1AA-C10
 2.57 with sigma of 0.02
 C8-C5
 2.57 with sigma of 0.02
 C1AA-C11
 1.6 with sigma of 0.02
 C5-C8
 2.4 with sigma of 0.02
 C8-C10
 1.46 with sigma of 0.02
 C5-C10
 1.38 with sigma of 0.02
 C7-C1AA
 2.381 with sigma of 0.02
 C8-C1AA
 1.599 with sigma of 0.02
 C11-C8
 2.619 with sigma of 0.02
 HH-Cu04
 1.85 with sigma of 0.02
 HG-Cu08
 1.85 with sigma of 0.02
 HE-Cu0D
 1.85 with sigma of 0.02
 HE-Cu0C
 1.85 with sigma of 0.02
 HI-Cu0A
 1.85 with sigma of 0.02
 HI-Cu05
 1.95 with sigma of 0.02
 Cu01-HI
 2.3 with sigma of 0.02
3. Restrained planarity
 C10, C8, C1AA, C5, C11, C7
 with sigma of 0.1
 C5, C8, C10, C1AA, C11, C7
 with sigma of 0.1
4. Uiso/Uaniso restraints and constraints
Uanis(C1AA) \\sim Ueq, Uanis(C0AA) \\sim Ueq, Uanis(Cl0A) \\sim Ueq, Uanis(Cl6)
\\sim Ueq, Uanis(C10) \\sim Ueq, Uanis(C5) \\sim Ueq, Uanis(C8) \\sim Ueq,
Uanis(C11) \\sim Ueq, Uanis(C7) \\sim Ueq: with sigma of 0.01 and sigma for
terminal atoms of 0.02
Uanis(Cl6) \\sim Ueq, Uanis(C0AA) \\sim Ueq, Uanis(Cl0A) \\sim Ueq, Uanis(C8)
\\sim Ueq, Uanis(C10) \\sim Ueq, Uanis(C1AA) \\sim Ueq, Uanis(C11) \\sim Ueq,
Uanis(C7) \\sim Ueq: with sigma of 0.01 and sigma for terminal atoms of 0.02
Uanis(C0AA) \\sim Ueq, Uanis(Cl0A) \\sim Ueq, Uanis(Cl6) \\sim Ueq, Uanis(C8)
\\sim Ueq, Uanis(C10) \\sim Ueq, Uanis(C1AA) \\sim Ueq, Uanis(C11) \\sim Ueq,
Uanis(C7) \\sim Ueq, Uanis(C5) \\sim Ueq: with sigma of 0.01 and sigma for
terminal atoms of 0.02
Uanis(C0AA) \\sim Ueq, Uanis(Cl0A) \\sim Ueq, Uanis(C8) \\sim Ueq, Uanis(C1AA)
\\sim Ueq, Uanis(C11) \\sim Ueq, Uanis(C10) \\sim Ueq, Uanis(C5) \\sim Ueq,
Uanis(C07D) \\sim Ueq, Uanis(C07H) \\sim Ueq, Uanis(C07I) \\sim Ueq,
Uanis(Cl2A) \\sim Ueq: with sigma of 0.01 and sigma for terminal atoms of 0.02
Uanis(C8) \\sim Ueq: with sigma of 0.01 and sigma for terminal atoms of 0.02
Uanis(C0AA) \\sim Ueq: with sigma of 0.001 and sigma for terminal atoms of 0.002
Uanis(Cl0A) \\sim Ueq: with sigma of 0.01 and sigma for terminal atoms of 0.02
Uanis(Cl6) \\sim Ueq: with sigma of 0.01 and sigma for terminal atoms of 0.02
Uanis(Cl0A) \\sim Ueq, Uanis(C0AA) \\sim Ueq, Uanis(Cl6) \\sim Ueq, Uanis(C11)
\\sim Ueq, Uanis(C8) \\sim Ueq, Uanis(C10) \\sim Ueq, Uanis(C1AA) \\sim Ueq,
Uanis(C5) \\sim Ueq, Uanis(C7) \\sim Ueq, : with sigma of 0.01 and sigma for
terminal atoms of 0.02
Uanis(C0AA) \\sim Ueq, Uanis(Cl0A) \\sim Ueq, Uanis(Cl6) \\sim Ueq, Uanis(C8)
\\sim Ueq, Uanis(C10) \\sim Ueq, Uanis(C1AA) \\sim Ueq, Uanis(C5) \\sim Ueq,
Uanis(C11) \\sim Ueq, Uanis(C7) \\sim Ueq, : with sigma of 0.01 and sigma for
terminal atoms of 0.02
Uanis(C0AA) \\sim Ueq, Uanis(C8) \\sim Ueq, Uanis(C10) \\sim Ueq, Uanis(C1AA)
\\sim Ueq, Uanis(C5) \\sim Ueq, Uanis(C11) \\sim Ueq, Uanis(C7) \\sim Ueq,
Uanis(Cl6) \\sim Ueq, Uanis(Cl0A) \\sim Ueq, : with sigma of 0.01 and sigma for
terminal atoms of 0.02
Uanis(Cl0A) \\sim Ueq, Uanis(C0AA) \\sim Ueq, Uanis(Cl6) \\sim Ueq, Uanis(C8)
\\sim Ueq, Uanis(C10) \\sim Ueq, Uanis(C1AA) \\sim Ueq, Uanis(C5) \\sim Ueq,
Uanis(C11) \\sim Ueq, Uanis(C7) \\sim Ueq, : with sigma of 0.01 and sigma for
terminal atoms of 0.02
Uanis(C8) \\sim Ueq, Uanis(C10) \\sim Ueq, Uanis(C1AA) \\sim Ueq, Uanis(C5)
\\sim Ueq, Uanis(C11) \\sim Ueq, Uanis(C7) \\sim Ueq, Uanis(C0AA) \\sim Ueq,
Uanis(Cl0A) \\sim Ueq, Uanis(Cl6) \\sim Ueq: with sigma of 0.01 and sigma for
terminal atoms of 0.02
Uanis(Cl27) \\sim Ueq, Uanis(Cl29) \\sim Ueq: with sigma of 0.01 and sigma for
terminal atoms of 0.02
Uanis(Cl29) \\sim Ueq: with sigma of 0.01 and sigma for terminal atoms of 0.02
Uanis(Cl6) \\sim Ueq, Uanis(Cl0A) \\sim Ueq, Uanis(C0AA) \\sim Ueq, Uanis(C8)
\\sim Ueq, Uanis(C10) \\sim Ueq, Uanis(C1AA) \\sim Ueq, Uanis(C5) \\sim Ueq,
Uanis(C11) \\sim Ueq, Uanis(C7) \\sim Ueq, Uanis(C07D) \\sim Ueq, Uanis(C07F)
\\sim Ueq, Uanis(C07H) \\sim Ueq, Uanis(C07E) \\sim Ueq, Uanis(C07I) \\sim Ueq,
Uanis(C07G) \\sim Ueq, : with sigma of 0.01 and sigma for terminal atoms of 0.02
5.a Secondary CH2 refined with riding coordinates:
 C07D(H07C,H07D), C07F(H07F,H07G), C07H(H07K,H07L), C8(H8A,H8B), C10(H10A,
 H10B), C0AA(H0AA,H0AB), C1AA(H1AA,H1AB), C11(H11A,H11B)
5.b Aromatic/amide H refined with riding coordinates:
 C02D(H02D), C02H(H02H), C02J(H02J), C02M(H02M), C02O(H02O), C02S(H02S),
 C02V(H02V), C02X(H02X), C02Z(H02Z), C030(H030), C031(H031), C032(H032),
 C038(H038), C039(H039), C03C(H03C), C03D(H03D), C03F(H03F), C03H(H03H),
 C03K(H03K), C03L(H03L), C03M(H03M), C03O(H03O), C03P(H03P), C03Q(H03Q),
 C03R(H03R), C03T(H03T), C03V(H03V), C040(H040), C042(H042), C043(H043),
 C045(H045), C046(H046), C048(H048), C049(H049), C04C(H04C), C04D(H04D),
 C04F(H04F), C04G(H04G), C04L(H04L), C04M(H04M), C04N(H04N), C04P(H04P),
 C04S(H04S), C04T(H04T), C04U(H04U), C04W(H04W), C04X(H04X), C050(H050),
 C051(H051), C052(H052), C053(H053), C054(H054), C055(H055), C057(H057),
 C058(H058), C059(H059), C05A(H05A), C05B(H05B), C05C(H05C), C05D(H05D),
 C05F(H05F), C05J(H05J), C05K(H05K), C05L(H05L), C05M(H05M), C05P(H05P),
 C05S(H05S), C05T(H05T), C05U(H05U), C05V(H05V), C05W(H05W), C05X(H05X),
 C05Y(H05Y), C05Z(H05Z), C062(H062), C063(H063), C065(H065), C066(H066),
 C067(H067), C06A(H06A), C06B(H06B), C06C(H06C), C06D(H06D), C06E(H06E),
 C06F(H06F), C06G(H06G), C06H(H06H), C06I(H06I), C06J(H06J), C06K(H06K),
 C06L(H06L), C06M(H06M), C06N(H06N), C06O(H06O), C06P(H06P), C06Q(H06Q),
 C06R(H06R), C06S(H06S), C06T(H06T), C06U(H06U), C06V(H06V), C06W(H06W),
 C06Y(H06Y), C06Z(H06Z), C070(H070), C072(H072), C073(H073), C074(H074),
 C075(H075), C076(H076), C078(H078), C079(H079), C07A(H07A), C07B(H07B),
 C07E(H07E)
5.c Idealised Me refined as rotating group:
 C07G(H07H,H07I,H07J), C07I(H07M,H07N,H07O), C5(H5A,H5B,H5C), C7(H7A,H7B,H7C)
;
_olex2_submission_special_instructions 'No special instructions were received'

loop_
_space_group_symop_operation_xyz
'x, y, z'
'-x, -y, -z'

loop_
_atom_site_label
_atom_site_type_symbol
_atom_site_fract_x
_atom_site_fract_y
_atom_site_fract_z
_atom_site_U_iso_or_equiv
_atom_site_adp_type
_atom_site_occupancy
_atom_site_site_symmetry_order
_atom_site_calc_flag
_atom_site_refinement_flags_posn
_atom_site_refinement_flags_adp
Cu01 Cu 0.75265(5) 0.57635(5) 0.74802(2) 0.02374(19) Uani 1 1 d D .
Cu02 Cu 0.66977(5) 0.61073(5) 0.69804(3) 0.0267(2) Uani 1 1 d . .
Cu03 Cu 0.69521(5) 0.48430(5) 0.67560(3) 0.0263(2) Uani 1 1 d . .
Cu04 Cu 0.77577(5) 0.45494(5) 0.72299(3) 0.0266(2) Uani 1 1 d D .
Cu05 Cu 0.69194(5) 0.46432(5) 0.78349(3) 0.0266(2) Uani 1 1 d D .
Cu06 Cu 0.61157(5) 0.50147(5) 0.73943(3) 0.0267(2) Uani 1 1 d . .
Cu07 Cu 0.82802(5) 0.56292(5) 0.68307(3) 0.0261(2) Uani 1 1 d . .
Cu08 Cu 0.80241(5) 0.68328(5) 0.70817(3) 0.0277(2) Uani 1 1 d D .
Cu09 Cu 0.66797(5) 0.58572(5) 0.80886(3) 0.0275(2) Uani 1 1 d . .
Cu0A Cu 0.88822(5) 0.58666(5) 0.76315(3) 0.0277(2) Uani 1 1 d D .
Cu0B Cu 0.71710(5) 0.69257(5) 0.76956(3) 0.0278(2) Uani 1 1 d . .
Cu0C Cu 0.80643(5) 0.58531(5) 0.82311(3) 0.0281(2) Uani 1 1 d D .
Cu0D Cu 0.85204(5) 0.69528(5) 0.79075(3) 0.0289(2) Uani 1 1 d D .
Cu0E Cu 0.77852(5) 0.45802(5) 0.84772(3) 0.0320(2) Uani 1 1 d . .
Cu0F Cu 0.97448(5) 0.61877(5) 0.70202(3) 0.0316(2) Uani 1 1 d . .
Cu0G Cu 0.80658(5) 0.79350(5) 0.83868(3) 0.0345(2) Uani 1 1 d . .
Cu0H Cu 0.82185(5) 0.64224(5) 0.62488(3) 0.0347(2) Uani 1 1 d . .
Cu0I Cu 0.75314(5) 0.67100(5) 0.87945(3) 0.0350(2) Uani 1 1 d . .
Cu0J Cu 0.88180(5) 0.45947(5) 0.77564(3) 0.0366(2) Uani 1 1 d . .
Cu0K Cu 0.66344(5) 0.54688(6) 0.61733(3) 0.0349(2) Uani 1 1 d . .
Cu0L Cu 0.57167(6) 0.37756(5) 0.68299(3) 0.0370(2) Uani 1 1 d . .
Cu0M Cu 0.66936(5) 0.32969(5) 0.73493(3) 0.0368(2) Uani 1 1 d . .
Cu0N Cu 0.58665(5) 0.67196(5) 0.80533(3) 0.0368(2) Uani 1 1 d . .
Cu0O Cu 0.53500(5) 0.57569(6) 0.71592(3) 0.0375(2) Uani 1 1 d . .
Cu0P Cu 0.93848(5) 0.75931(6) 0.73742(3) 0.0382(2) Uani 1 1 d . .
S00Q S 0.97322(8) 0.53449(9) 0.74268(5) 0.0280(3) Uani 1 1 d . .
S00R S 0.79349(8) 0.35237(9) 0.73376(5) 0.0291(3) Uani 1 1 d . .
S0S S 0.91505(8) 0.59631(9) 0.63580(4) 0.0273(3) Uani 1 1 d . .
S0T S 0.68145(8) 0.36230(9) 0.81029(5) 0.0292(3) Uani 1 1 d . .
S00U S 0.78301(8) 0.56914(9) 0.88983(4) 0.0294(3) Uani 1 1 d . .
S00V S 0.90943(9) 0.81915(9) 0.80085(5) 0.0308(3) Uani 1 1 d . .
S0W S 0.60561(8) 0.42017(9) 0.62079(5) 0.0289(3) Uani 1 1 d . .
S0X S 0.88530(9) 0.75493(9) 0.67085(5) 0.0291(3) Uani 1 1 d . .
S0Y S 0.68938(9) 0.78084(9) 0.81586(5) 0.0301(3) Uani 1 1 d . .
S0Z S 0.62608(8) 0.64317(9) 0.86557(5) 0.0298(3) Uani 1 1 d . .
S010 S 0.49385(8) 0.44664(9) 0.70615(5) 0.0310(3) Uani 1 1 d . .
S011 S 0.89010(9) 0.44638(9) 0.84395(5) 0.0318(4) Uani 1 1 d . .
S12 S 0.57620(9) 0.59206(9) 0.64809(5) 0.0305(3) Uani 1 1 d . .
S13 S 0.73936(9) 0.58757(9) 0.56832(5) 0.0322(4) Uani 1 1 d . .
S14 S 1.04553(9) 0.73886(9) 0.72988(5) 0.0340(4) Uani 1 1 d . .
S15 S 0.82823(9) 0.78884(9) 0.90775(5) 0.0345(4) Uani 1 1 d . .
S16 S 0.49471(9) 0.65675(10) 0.75863(5) 0.0352(4) Uani 1 1 d . .
S17 S 0.55771(9) 0.26897(9) 0.70079(5) 0.0377(4) Uani 1 1 d . .
Cl18 Cl 0.94286(11) 0.85944(10) 0.60519(6) 0.0486(5) Uani 1 1 d . .
Cl19 Cl 1.04821(10) 0.55555(11) 0.59173(6) 0.0497(5) Uani 1 1 d . .
Cl1A Cl 0.50621(11) 0.67731(11) 0.92374(6) 0.0504(5) Uani 1 1 d . .
Cl1B Cl 0.77959(12) 0.18668(10) 0.71560(6) 0.0516(5) Uani 1 1 d . .
Cl1C Cl 1.13393(10) 0.58555(12) 0.71162(6) 0.0511(5) Uani 1 1 d . .
Cl1D Cl 0.81903(11) 0.48438(11) 0.95699(6) 0.0499(5) Uani 1 1 d . .
Cl1E Cl 0.35899(10) 0.54497(12) 0.69174(5) 0.0519(5) Uani 1 1 d . .
Cl1F Cl 0.95946(11) 0.96365(10) 0.87673(7) 0.0546(5) Uani 1 1 d . .
Cl1G Cl 1.05504(11) 0.90514(10) 0.72257(6) 0.0519(5) Uani 1 1 d . .
P01H P 0.80322(10) 0.59566(11) 0.42190(5) 0.0391(4) Uani 1 1 d . .
Cl1I Cl 0.57708(10) 0.56753(12) 0.52909(6) 0.0524(5) Uani 1 1 d . .
Cl1J Cl 0.34640(11) 0.30454(11) 0.68737(6) 0.0554(5) Uani 1 1 d . .
Cl1K Cl 0.66357(11) 0.31368(13) 0.90014(6) 0.0598(6) Uani 1 1 d . .
Cl1L Cl 0.85704(12) 0.31509(12) 0.48854(6) 0.0565(5) Uani 1 1 d . .
P01M P 0.09034(11) 0.25811(11) 0.91449(6) 0.0438(5) Uani 1 1 d . .
Cl1N Cl 0.62665(13) 1.01047(12) 0.72548(7) 0.0622(6) Uani 1 1 d . .
Cl1O Cl 0.56210(11) 0.37219(14) 0.52047(6) 0.0602(6) Uani 1 1 d . .
P01P P 0.41531(11) -0.06345(11) 0.80460(7) 0.0467(5) Uani 1 1 d . .
Cl1Q Cl 0.90620(11) 0.92296(12) 0.98707(7) 0.0625(6) Uani 1 1 d . .
Cl1R Cl 1.00610(13) 0.38972(13) 0.79428(8) 0.0675(6) Uani 1 1 d . .
Cl1S Cl 1.09654(11) 0.67580(14) 0.98938(7) 0.0673(6) Uani 1 1 d . .
Cl1T Cl 0.44454(12) 0.62563(15) 0.60686(7) 0.0690(6) Uani 1 1 d . .
Cl1U Cl 1.18632(12) 0.89581(13) 0.92977(7) 0.0702(7) Uani 1 1 d . .
Cl1V Cl 0.29036(13) 0.35541(15) 0.85149(8) 0.0737(7) Uani 1 1 d . .
Cl1W Cl 0.19094(12) 0.48031(15) 0.81792(8) 0.0747(7) Uani 1 1 d . .
Cl1X Cl 1.25545(11) 0.71651(14) 0.87062(7) 0.0744(7) Uani 1 1 d . .
Cl1Y Cl 0.75109(16) 0.95156(12) 0.85686(8) 0.0778(7) Uani 1 1 d . .
Cl1Z Cl 0.42240(15) 0.40972(13) 0.95972(7) 0.0783(7) Uani 1 1 d . .
Cl20 Cl 0.64864(13) 0.94670(15) 1.02669(8) 0.0826(8) Uani 1 1 d . .
Cl21 Cl 0.86058(15) 0.11157(12) 0.80507(9) 0.0828(8) Uani 1 1 d . .
Cl22 Cl 0.45319(15) 0.21649(14) 0.61287(9) 0.0844(8) Uani 1 1 d . .
Cl23 Cl 0.37125(13) 0.21115(14) 0.86978(11) 0.0916(9) Uani 1 1 d . .
Cl24 Cl 0.67339(19) 0.84702(15) 0.51118(8) 0.0911(9) Uani 1 1 d . .
Cl25 Cl 1.17332(18) 0.87414(17) 0.57394(8) 0.0960(9) Uani 1 1 d . .
Cl26 Cl 0.9036(2) 0.20966(19) 0.56839(8) 0.1025(11) Uani 1 1 d . .
Cl27 Cl 0.6151(2) 0.90310(16) 0.60988(9) 0.1111(12) Uani 1 1 d . U
Cl28 Cl 0.67996(19) 0.16219(15) 0.50531(10) 0.1054(10) Uani 1 1 d . .
Cl29 Cl 0.5678(2) 0.01078(16) 0.55263(9) 0.1169(13) Uani 1 1 d . U
Cl2A Cl 0.8226(3) 1.0480(2) 0.68558(14) 0.166(2) Uani 1 1 d . U
C02B C 0.9855(3) 0.8397(4) 0.83897(19) 0.0304(14) Uani 1 1 d . .
C02C C 0.8719(3) 0.6007(4) 0.91849(18) 0.0293(14) Uani 1 1 d . .
C02D C 0.9284(4) 0.6634(4) 0.9127(2) 0.0344(15) Uani 1 1 d . .
H02D H 0.919850 0.689740 0.893483 0.041 Uiso 1 1 calc R .
C02E C 0.8252(4) 0.3133(4) 0.6871(2) 0.0332(15) Uani 1 1 d . .
C02F C 0.8813(3) 0.3526(4) 0.8335(2) 0.0350(15) Uani 1 1 d . .
C02G C 1.0526(4) 0.5837(4) 0.7796(2) 0.0316(15) Uani 1 1 d . .
C02H C 1.0268(4) 0.7944(4) 0.8370(2) 0.0361(16) Uani 1 1 d . .
H02H H 1.012317 0.750759 0.816266 0.043 Uiso 1 1 calc R .
C02I C 1.0070(4) 0.9032(4) 0.8713(2) 0.0416(17) Uani 1 1 d . .
C02J C 1.0485(4) 0.5995(4) 0.82334(19) 0.0321(15) Uani 1 1 d . .
H02J H 1.002920 0.583240 0.833948 0.039 Uiso 1 1 calc R .
C02K C 0.5163(4) 0.5921(4) 0.9169(2) 0.0382(16) Uani 1 1 d . .
C02L C 0.4366(3) 0.4197(4) 0.7471(2) 0.0324(15) Uani 1 1 d . .
C02M C 1.1103(4) 0.6388(4) 0.8515(2) 0.0411(17) Uani 1 1 d . .
H02M H 1.106245 0.648798 0.880620 0.049 Uiso 1 1 calc R .
C02N C 0.8738(4) 0.3935(4) 0.5288(2) 0.0366(16) Uani 1 1 d . .
C02O C 0.8291(4) 0.4664(4) 0.58109(19) 0.0317(15) Uani 1 1 d . .
H02O H 0.789436 0.474681 0.593783 0.038 Uiso 1 1 calc R .
C02P C 0.5692(4) 0.5763(4) 0.89175(19) 0.0327(15) Uani 1 1 d . .
C02Q C 0.8997(4) 0.5151(4) 0.59650(18) 0.0309(15) Uani 1 1 d . .
C02R C 0.9577(4) 0.4992(4) 0.5757(2) 0.0331(15) Uani 1 1 d . .
C02S C 0.5759(4) 0.5085(4) 0.8894(2) 0.0385(17) Uani 1 1 d . .
H02S H 0.610908 0.497088 0.873084 0.046 Uiso 1 1 calc R .
C02T C 1.1220(4) 0.6072(4) 0.7653(2) 0.0393(17) Uani 1 1 d . .
C02U C 0.5894(4) 0.6795(4) 0.63617(19) 0.0394(17) Uani 1 1 d . .
C02V C 0.4519(4) 0.4617(4) 0.7889(2) 0.0357(16) Uani 1 1 d . .
H02V H 0.493971 0.503990 0.795507 0.043 Uiso 1 1 calc R .
C02W C 0.3442(4) 0.3804(4) 0.8103(3) 0.0459(18) Uani 1 1 d . .
C02X C 0.9448(4) 0.4389(4) 0.5419(2) 0.0382(17) Uani 1 1 d . .
H02X H 0.983640 0.429795 0.528589 0.046 Uiso 1 1 calc R .
C02Y C 0.7187(4) 0.6594(4) 0.5521(2) 0.0367(16) Uani 1 1 d . .
C02Z C 1.1845(4) 0.6465(4) 0.7932(2) 0.0433(18) Uani 1 1 d . .
H02Z H 1.230467 0.661587 0.782909 0.052 Uiso 1 1 calc R .
C030 C 0.8156(4) 0.4063(4) 0.54784(19) 0.0359(16) Uani 1 1 d . .
H030 H 0.767652 0.374807 0.538399 0.043 Uiso 1 1 calc R .
C031 C 0.9971(4) 0.6875(4) 0.9349(2) 0.0417(17) Uani 1 1 d . .
H031 H 1.033935 0.730123 0.931157 0.050 Uiso 1 1 calc R .
C032 C 1.0686(4) 0.9211(4) 0.9001(2) 0.0452(18) Uani 1 1 d . .
H032 H 1.082422 0.963317 0.921797 0.054 Uiso 1 1 calc R .
C033 C 0.5952(4) 0.3306(4) 0.8307(2) 0.0336(15) Uani 1 1 d . .
C034 C 0.6318(4) 0.3518(4) 0.5880(2) 0.0392(17) Uani 1 1 d . .
C035 C 0.8720(4) 0.6484(5) 0.4652(2) 0.0419(18) Uani 1 1 d . .
C036 C 0.6753(4) 0.8451(4) 0.7887(2) 0.0328(15) Uani 1 1 d . .
C037 C 1.0816(4) 0.7797(4) 0.6871(2) 0.0340(15) Uani 1 1 d . .
C038 C 0.7030(4) 0.8197(4) 0.9303(2) 0.0419(17) Uani 1 1 d . .
H038 H 0.678119 0.783622 0.906467 0.050 Uiso 1 1 calc R .
C039 C 0.8296(4) 0.8612(4) 0.7079(2) 0.0448(18) Uani 1 1 d . .
H039 H 0.813721 0.832704 0.728006 0.054 Uiso 1 1 calc R .
C03A C 0.3723(4) 0.3589(4) 0.7385(2) 0.0401(17) Uani 1 1 d . .
C03B C 0.7781(4) 0.8366(4) 0.9383(2) 0.0359(16) Uani 1 1 d . .
C03C C 1.0880(4) 0.8114(4) 0.8642(2) 0.0375(16) Uani 1 1 d . .
H03C H 1.115388 0.780762 0.861558 0.045 Uiso 1 1 calc R .
C03D C 0.6349(4) 0.8229(4) 0.7491(2) 0.0402(17) Uani 1 1 d . .
H03D H 0.618378 0.773337 0.735316 0.048 Uiso 1 1 calc R .
C03E C 0.8656(4) 0.8370(4) 0.6742(2) 0.0378(16) Uani 1 1 d . .
C03F C 0.5326(5) 0.4567(4) 0.9105(2) 0.052(2) Uani 1 1 d . .
H03F H 0.538539 0.411594 0.908790 0.062 Uiso 1 1 calc R .
C03G C 0.5869(4) 0.3035(4) 0.8677(2) 0.0395(17) Uani 1 1 d . .
C03H C 0.8568(4) 0.3536(5) 0.6568(2) 0.0418(17) Uani 1 1 d . .
H03H H 0.861387 0.402946 0.661035 0.050 Uiso 1 1 calc R .
C03I C 0.4092(4) 0.6063(4) 0.7751(2) 0.0368(16) Uani 1 1 d . .
C03J C 0.8177(4) 0.2401(4) 0.6792(2) 0.0423(18) Uani 1 1 d . .
C03K C 0.8877(4) 0.6176(4) 0.4983(2) 0.0414(17) Uani 1 1 d . .
H03K H 0.862009 0.568313 0.498418 0.050 Uiso 1 1 calc R .
C03L C 0.6571(5) 0.7362(4) 0.6412(2) 0.0453(18) Uani 1 1 d . .
H03L H 0.697821 0.727781 0.651203 0.054 Uiso 1 1 calc R .
C03M C 0.4072(4) 0.4428(4) 0.8205(2) 0.0429(17) Uani 1 1 d . .
H03M H 0.419031 0.471299 0.848069 0.052 Uiso 1 1 calc R .
C03N C 1.1080(4) 0.8749(4) 0.8956(2) 0.0446(18) Uani 1 1 d . .
C03O C 0.3971(4) 0.6149(4) 0.8179(2) 0.0418(17) Uani 1 1 d . .
H03O H 0.434758 0.647527 0.838022 0.050 Uiso 1 1 calc R .
C03P C 0.7747(5) 0.7276(4) 0.5541(2) 0.0458(18) Uani 1 1 d . .
H03P H 0.822220 0.734238 0.563875 0.055 Uiso 1 1 calc R .
C03Q C 0.6191(4) 0.8726(4) 0.7301(2) 0.0448(18) Uani 1 1 d . .
H03Q H 0.591478 0.856491 0.703825 0.054 Uiso 1 1 calc R .
C03R C 0.6728(4) 0.3149(4) 0.6044(2) 0.0427(18) Uani 1 1 d . .
H03R H 0.690566 0.330146 0.633017 0.051 Uiso 1 1 calc R .
C03S C 1.0099(4) 0.6475(5) 0.9625(2) 0.0486(19) Uani 1 1 d . .
C03T C 0.6638(4) 0.8544(4) 0.9564(2) 0.0455(18) Uani 1 1 d . .
H03T H 0.613752 0.842191 0.949611 0.055 Uiso 1 1 calc R .
C03U C 0.8861(4) 0.5621(4) 0.94735(19) 0.0369(16) Uani 1 1 d . .
C03V C 0.9419(4) 0.6615(5) 0.5308(2) 0.0483(19) Uani 1 1 d . .
H03V H 0.953222 0.641069 0.552406 0.058 Uiso 1 1 calc R .
C03W C 0.6081(4) 0.3282(4) 0.5448(2) 0.0454(19) Uani 1 1 d . .
C03X C 0.0787(4) 0.3446(4) 0.9165(2) 0.0433(18) Uani 1 1 d . .
C03Y C 0.8422(4) 0.6165(4) 0.3736(2) 0.0440(18) Uani 1 1 d . .
C03Z C 1.0874(4) 0.8507(4) 0.6843(2) 0.0420(17) Uani 1 1 d . .
C040 C 0.9548(4) 0.5851(4) 0.9694(2) 0.0428(18) Uani 1 1 d . .
H040 H 0.963823 0.558968 0.988552 0.051 Uiso 1 1 calc R .
C041 C 0.6444(4) 0.9469(4) 0.7500(3) 0.0449(18) Uani 1 1 d . .
C042 C 0.7438(4) 0.4692(4) 0.4539(2) 0.0427(18) Uani 1 1 d . .
H042 H 0.736951 0.500065 0.477996 0.051 Uiso 1 1 calc R .
C043 C 0.9107(4) 0.7231(5) 0.4664(2) 0.0465(19) Uani 1 1 d . .
H043 H 0.901333 0.743851 0.444413 0.056 Uiso 1 1 calc R .
C044 C 1.1778(4) 0.6631(4) 0.8360(2) 0.0420(17) Uani 1 1 d . .
C045 C 0.6539(4) 0.5620(5) 0.4154(2) 0.0478(19) Uani 1 1 d . .
H045 H 0.650114 0.512989 0.411820 0.057 Uiso 1 1 calc R .
C046 C 0.4721(4) 0.5412(4) 0.9381(2) 0.0480(19) Uani 1 1 d . .
H046 H 0.437272 0.552540 0.954641 0.058 Uiso 1 1 calc R .
C047 C 0.3510(4) 0.5591(4) 0.7461(2) 0.0358(16) Uani 1 1 d . .
C048 C 0.2834(4) 0.5198(4) 0.7588(3) 0.0463(18) Uani 1 1 d . .
H048 H 0.245139 0.487724 0.738902 0.056 Uiso 1 1 calc R .
C049 C 0.5915(4) 0.5795(5) 0.4115(2) 0.051(2) Uani 1 1 d . .
H049 H 0.545468 0.542096 0.406636 0.061 Uiso 1 1 calc R .
C04A C 0.9309(4) 0.3270(4) 0.8113(2) 0.0382(16) Uani 1 1 d . .
C04B C 0.7770(4) 0.4987(4) 0.4196(2) 0.0386(17) Uani 1 1 d . .
C04C C 0.5308(4) 0.3229(4) 0.8075(2) 0.0384(16) Uani 1 1 d . .
H04C H 0.534595 0.342967 0.783506 0.046 Uiso 1 1 calc R .
C04D C 0.8030(4) 0.6338(4) 0.3437(2) 0.0465(19) Uani 1 1 d . .
H04D H 0.756381 0.634768 0.348471 0.056 Uiso 1 1 calc R .
C04E C 0.8120(4) 0.8932(4) 0.9742(2) 0.0411(17) Uani 1 1 d . .
C04F C 0.3311(4) 0.5765(5) 0.8315(2) 0.049(2) Uani 1 1 d . .
H04F H 0.324655 0.582232 0.860358 0.058 Uiso 1 1 calc R .
C04G C 0.7218(4) 0.3945(5) 0.4513(2) 0.050(2) Uani 1 1 d . .
H04G H 0.700163 0.374560 0.473812 0.060 Uiso 1 1 calc R .
C04H C 0.6999(4) 0.9197(4) 0.8077(2) 0.0424(17) Uani 1 1 d . .
C04I C 0.8689(4) 0.2039(4) 0.8172(3) 0.050(2) Uani 1 1 d . .
C04J C 0.4795(5) 0.4746(5) 0.9346(2) 0.052(2) Uani 1 1 d . .
C04K C 0.7220(4) 0.6181(4) 0.4245(2) 0.0423(18) Uani 1 1 d . .
C04L C 1.1082(4) 0.7407(4) 0.6547(2) 0.0436(18) Uani 1 1 d . .
H04L H 1.105740 0.693341 0.655811 0.052 Uiso 1 1 calc R .
C04M C 0.9782(4) 0.7337(5) 0.5312(2) 0.050(2) Uani 1 1 d . .
H04M H 1.014612 0.762197 0.553068 0.061 Uiso 1 1 calc R .
C04N C 0.8250(4) 0.2993(5) 0.8490(3) 0.052(2) Uani 1 1 d . .
H04N H 0.791388 0.313762 0.865252 0.063 Uiso 1 1 calc R .
C04O C 0.4842(4) 0.0242(4) 0.8043(2) 0.0423(17) Uani 1 1 d . .
C04P C 0.8404(5) 0.2067(5) 0.6425(2) 0.055(2) Uani 1 1 d . .
H04P H 0.834216 0.156869 0.637420 0.066 Uiso 1 1 calc R .
C04Q C 0.6495(4) 0.6509(4) 0.5355(2) 0.0406(17) Uani 1 1 d . .
C04R C 0.8917(4) 0.8818(4) 0.6458(2) 0.0461(19) Uani 1 1 d . .
C04S C 0.7856(4) 0.4511(4) 0.3835(2) 0.0438(18) Uani 1 1 d . .
H04S H 0.806500 0.469663 0.360433 0.053 Uiso 1 1 calc R .
C04T C 0.8815(4) 0.3217(5) 0.6206(2) 0.052(2) Uani 1 1 d . .
H04T H 0.903940 0.349776 0.601313 0.062 Uiso 1 1 calc R .
C04U C 0.6233(5) 0.2681(5) 0.5193(3) 0.057(2) Uani 1 1 d . .
H04U H 0.606676 0.252112 0.490507 0.069 Uiso 1 1 calc R .
C04V C 0.4584(4) 0.2592(4) 0.8554(3) 0.055(2) Uani 1 1 d . .
C04W C 0.3259(4) 0.3390(4) 0.7701(3) 0.0468(19) Uani 1 1 d . .
H04W H 0.282818 0.297781 0.763539 0.056 Uiso 1 1 calc R .
C04X C 0.9248(4) 0.2540(4) 0.8025(2) 0.0475(19) Uani 1 1 d . .
H04X H 0.958597 0.239137 0.786624 0.057 Uiso 1 1 calc R .
C04Y C 0.1736(4) 0.2723(5) 0.9449(2) 0.0465(19) Uani 1 1 d . .
C04Z C 0.5619(4) 0.1992(4) 0.6579(2) 0.0451(18) Uani 1 1 d . .
C050 C 0.6843(4) 0.9706(4) 0.7884(3) 0.0480(19) Uani 1 1 d . .
H050 H 0.701091 1.020353 0.801794 0.058 Uiso 1 1 calc R .
C051 C 0.8188(5) 0.2266(5) 0.8406(3) 0.067(3) Uani 1 1 d . .
H051 H 0.780589 0.192269 0.850637 0.081 Uiso 1 1 calc R .
C052 C 0.7318(4) 0.3497(5) 0.4158(3) 0.0495(19) Uani 1 1 d . .
H052 H 0.716772 0.299174 0.414419 0.059 Uiso 1 1 calc R .
C053 C 0.5191(4) 0.2665(4) 0.8805(3) 0.051(2) Uani 1 1 d . .
H053 H 0.514966 0.247437 0.904925 0.061 Uiso 1 1 calc R .
C054 C 1.1165(5) 0.8808(5) 0.6498(3) 0.053(2) Uani 1 1 d . .
H054 H 1.119517 0.928152 0.648178 0.064 Uiso 1 1 calc R .
C055 C 0.9623(4) 0.7664(5) 0.4995(3) 0.053(2) Uani 1 1 d . .
H055 H 0.986179 0.816467 0.500714 0.064 Uiso 1 1 calc R .
C056 C 0.8723(5) 0.2488(5) 0.6137(2) 0.055(2) Uani 1 1 d . .
C057 C 0.0100(4) 0.3503(5) 0.9197(2) 0.0467(19) Uani 1 1 d . .
H057 H -0.030233 0.309005 0.921654 0.056 Uiso 1 1 calc R .
C058 C 0.7611(5) 0.7858(5) 0.5419(2) 0.053(2) Uani 1 1 d . .
H058 H 0.798896 0.830986 0.543808 0.063 Uiso 1 1 calc R .
C059 C 0.6098(5) 0.1609(4) 0.6625(3) 0.055(2) Uani 1 1 d . .
H059 H 0.640693 0.174062 0.687362 0.066 Uiso 1 1 calc R .
C05A C 0.6874(5) 0.2569(5) 0.5794(3) 0.060(2) Uani 1 1 d . .
H05A H 0.714114 0.233276 0.591058 0.072 Uiso 1 1 calc R .
C05B C 0.6362(5) 0.7090(5) 0.5237(2) 0.052(2) Uani 1 1 d . .
H05B H 0.589097 0.702859 0.513347 0.063 Uiso 1 1 calc R .
C05C C 0.0609(6) 0.4770(5) 0.9182(2) 0.065(3) Uani 1 1 d . .
H05C H 0.054513 0.521542 0.918512 0.078 Uiso 1 1 calc R .
C05D C 0.8171(6) 0.9263(5) 0.7117(3) 0.070(3) Uani 1 1 d . .
H05D H 0.793308 0.942367 0.734250 0.084 Uiso 1 1 calc R .
C05E C 0.2749(4) 0.5297(5) 0.8016(2) 0.0481(19) Uani 1 1 d . .
C05F C 0.7268(4) 0.6911(5) 0.4290(2) 0.0475(19) Uani 1 1 d . .
H05F H 0.772180 0.729170 0.435661 0.057 Uiso 1 1 calc R .
C05G C 0.5156(5) 0.1750(4) 0.6207(3) 0.055(2) Uani 1 1 d . .
C05H C 0.0144(4) 0.1988(4) 0.9356(2) 0.0483(19) Uani 1 1 d . .
C05I C 0.3284(4) -0.0507(4) 0.8096(3) 0.0484(19) Uani 1 1 d . .
C05J C 0.7631(4) 0.3769(5) 0.3821(3) 0.0496(19) Uani 1 1 d . .
H05J H 0.769206 0.344985 0.358266 0.060 Uiso 1 1 calc R .
C05K C 0.5968(4) 0.6514(5) 0.4149(2) 0.049(2) Uani 1 1 d . .
H05K H 0.554777 0.662425 0.411249 0.059 Uiso 1 1 calc R .
C05L C 0.4620(4) 0.2867(4) 0.8187(3) 0.050(2) Uani 1 1 d . .
H05L H 0.419665 0.280909 0.802433 0.060 Uiso 1 1 calc R .
C05M C 0.9013(5) 0.6465(5) 0.2998(3) 0.061(2) Uani 1 1 d . .
H05M H 0.921055 0.656556 0.274587 0.073 Uiso 1 1 calc R .
C05N C 0.4362(4) -0.0997(4) 0.8482(3) 0.051(2) Uani 1 1 d . .
C05O C 0.6987(4) 0.9067(4) 0.9922(2) 0.0496(19) Uani 1 1 d . .
C05P C 0.0190(5) 0.1892(5) 0.9769(3) 0.058(2) Uani 1 1 d . .
H05P H 0.062468 0.213833 0.994464 0.069 Uiso 1 1 calc R .
C05Q C 1.1402(5) 0.8390(5) 0.6187(3) 0.058(2) Uani 1 1 d . .
C05R C 0.5309(5) 0.6935(5) 0.6188(2) 0.052(2) Uani 1 1 d . .
C05S C 0.9121(4) 0.6157(5) 0.3661(2) 0.055(2) Uani 1 1 d . .
H05S H 0.939617 0.606115 0.386577 0.066 Uiso 1 1 calc R .
C05T C 0.1965(5) 0.3265(6) 0.9824(2) 0.067(3) Uani 1 1 d . .
H05T H 0.170394 0.357687 0.990362 0.080 Uiso 1 1 calc R .
C05U C 0.6677(6) 0.8041(5) 0.6324(2) 0.060(2) Uani 1 1 d . .
H05U H 0.713987 0.840897 0.636015 0.072 Uiso 1 1 calc R .
C05V C 0.2141(5) 0.2270(5) 0.9333(3) 0.055(2) Uani 1 1 d . .
H05V H 0.201091 0.191622 0.907977 0.066 Uiso 1 1 calc R .
C05W C 0.6640(5) 0.7066(5) 0.4235(2) 0.051(2) Uani 1 1 d . .
H05W H 0.667489 0.755296 0.425616 0.062 Uiso 1 1 calc R .
C05X C 0.8332(5) 0.6495(5) 0.3070(2) 0.056(2) Uani 1 1 d . .
H05X H 0.807528 0.662252 0.287129 0.067 Uiso 1 1 calc R .
C05Y C 0.7740(4) 0.9271(4) 1.0010(2) 0.0481(19) Uani 1 1 d . .
H05Y H 0.798421 0.963456 1.024790 0.058 Uiso 1 1 calc R .
C05Z C 0.9406(5) 0.6292(6) 0.3284(3) 0.062(2) Uani 1 1 d . .
H05Z H 0.986348 0.626535 0.322710 0.075 Uiso 1 1 calc R .
C060 C 0.6918(5) 0.7753(5) 0.5273(2) 0.055(2) Uani 1 1 d . .
C061 C 0.6621(5) 0.2348(5) 0.5372(3) 0.060(2) Uani 1 1 d . .
C062 C 0.5923(6) 0.1550(5) 0.8000(4) 0.070(3) Uani 1 1 d . .
H062 H 0.629383 0.198829 0.798217 0.084 Uiso 1 1 calc R .
C063 C 1.1381(5) 0.7699(5) 0.6208(2) 0.054(2) Uani 1 1 d . .
H063 H 1.156526 0.743165 0.599770 0.065 Uiso 1 1 calc R .
C064 C 0.4105(5) -0.1309(5) 0.7568(3) 0.058(2) Uani 1 1 d . .
C065 C 0.3242(5) 0.0116(5) 0.8355(3) 0.063(2) Uani 1 1 d . .
H065 H 0.366680 0.048702 0.849669 0.075 Uiso 1 1 calc R .
C066 C 0.0005(5) 0.4153(5) 0.9199(2) 0.054(2) Uani 1 1 d . .
H066 H -0.046064 0.418165 0.921265 0.065 Uiso 1 1 calc R .
C067 C 0.4732(5) 0.0661(5) 0.7777(3) 0.056(2) Uani 1 1 d . .
H067 H 0.428660 0.050232 0.761234 0.068 Uiso 1 1 calc R .
C068 C 0.0905(5) 0.2128(5) 0.8600(2) 0.055(2) Uani 1 1 d . .
C069 C 0.6054(7) 0.8150(5) 0.6177(3) 0.070(3) Uani 1 1 d . .
C06A C 0.1297(6) 0.4737(5) 0.9160(3) 0.072(3) Uani 1 1 d . .
H06A H 0.169876 0.515870 0.915211 0.086 Uiso 1 1 calc R .
C06B C 0.2957(5) 0.2891(6) 0.9971(3) 0.069(3) Uani 1 1 d . .
H06B H 0.336440 0.293949 1.014541 0.082 Uiso 1 1 calc R .
C06C C 0.1065(5) 0.2541(6) 0.8284(3) 0.059(2) Uani 1 1 d . .
H06C H 0.117097 0.304857 0.834977 0.071 Uiso 1 1 calc R .
C06D C 0.8782(6) 0.9458(5) 0.6481(3) 0.077(3) Uani 1 1 d . .
H06D H 0.893802 0.974089 0.627845 0.092 Uiso 1 1 calc R .
C06E C 0.1393(5) 0.4067(5) 0.9150(3) 0.060(2) Uani 1 1 d . .
H06E H 0.185818 0.403684 0.913266 0.072 Uiso 1 1 calc R .
C06F C 0.5374(6) 0.7607(6) 0.6098(2) 0.062(2) Uani 1 1 d . .
H06F H 0.497135 0.768741 0.598926 0.074 Uiso 1 1 calc R .
C06G C 0.4018(5) -0.0934(6) 0.8850(3) 0.067(3) Uani 1 1 d . .
H06G H 0.366843 -0.070974 0.887448 0.081 Uiso 1 1 calc R .
C06H C 0.6108(6) 0.1035(5) 0.6299(3) 0.070(3) Uani 1 1 d . .
H06H H 0.642125 0.078170 0.633091 0.084 Uiso 1 1 calc R .
C06I C -0.0516(5) 0.1625(5) 0.9110(3) 0.065(2) Uani 1 1 d . .
H06I H -0.055556 0.169110 0.883432 0.078 Uiso 1 1 calc R .
C06J C 0.2652(5) -0.1060(5) 0.7880(3) 0.056(2) Uani 1 1 d . .
H06J H 0.268047 -0.147713 0.769992 0.067 Uiso 1 1 calc R .
C06K C 0.2741(5) 0.2355(6) 0.9603(3) 0.072(3) Uani 1 1 d . .
H06K H 0.300355 0.204217 0.953169 0.086 Uiso 1 1 calc R .
C06L C 0.1941(5) -0.0363(6) 0.8199(3) 0.067(3) Uani 1 1 d . .
H06L H 0.148638 -0.031800 0.823880 0.080 Uiso 1 1 calc R .
C06M C 0.5282(7) 0.1323(5) 0.7750(3) 0.075(3) Uani 1 1 d . .
H06M H 0.521057 0.160311 0.756395 0.090 Uiso 1 1 calc R .
C06N C -0.0428(6) 0.1416(5) 0.9920(3) 0.068(3) Uani 1 1 d . .
H06N H -0.039708 0.133533 1.019354 0.082 Uiso 1 1 calc R .
C06O C -0.1117(5) 0.1169(6) 0.9261(3) 0.076(3) Uani 1 1 d . .
H06O H -0.155396 0.092610 0.908607 0.091 Uiso 1 1 calc R .
C06P C 0.4901(5) -0.1313(5) 0.8444(3) 0.069(3) Uani 1 1 d . .
H06P H 0.514151 -0.133162 0.819750 0.083 Uiso 1 1 calc R .
C06Q C 0.2585(5) 0.3343(7) 1.0080(3) 0.077(3) Uani 1 1 d . .
H06Q H 0.273898 0.371136 1.032766 0.092 Uiso 1 1 calc R .
C06R C 0.5500(4) 0.0501(5) 0.8304(3) 0.055(2) Uani 1 1 d . .
H06R H 0.557393 0.023227 0.849599 0.066 Uiso 1 1 calc R .
C06S C 0.5174(6) 0.1178(5) 0.5882(3) 0.071(3) Uani 1 1 d . .
H06S H 0.485851 0.103147 0.563441 0.085 Uiso 1 1 calc R .
C06T C 0.6037(5) 0.1154(5) 0.8277(3) 0.070(3) Uani 1 1 d . .
H06T H 0.647867 0.132610 0.844736 0.084 Uiso 1 1 calc R .
C06U C 0.2570(5) 0.0190(5) 0.8402(4) 0.074(3) Uani 1 1 d . .
H06U H 0.254127 0.061621 0.857252 0.089 Uiso 1 1 calc R .
C06V C 0.1985(5) -0.0980(5) 0.7937(3) 0.063(2) Uani 1 1 d . .
H06V H 0.155829 -0.134951 0.779580 0.076 Uiso 1 1 calc R .
C06W C 0.0741(6) 0.1368(6) 0.8507(3) 0.078(3) Uani 1 1 d . .
H06W H 0.063832 0.110154 0.871985 0.093 Uiso 1 1 calc R .
C06X C 0.5656(7) 0.0840(5) 0.5930(3) 0.074(3) Uani 1 1 d . .
C06Y C 0.3779(6) -0.2049(5) 0.7568(4) 0.084(3) Uani 1 1 d . .
H06Y H 0.362510 -0.218279 0.782162 0.101 Uiso 1 1 calc R .
C06Z C 0.4195(6) -0.1206(7) 0.9181(4) 0.090(4) Uani 1 1 d . .
H06Z H 0.396286 -0.116693 0.942994 0.108 Uiso 1 1 calc R .
C070 C -0.1072(5) 0.1074(5) 0.9666(3) 0.073(3) Uani 1 1 d . .
H070 H -0.148312 0.077417 0.977002 0.087 Uiso 1 1 calc R .
C071 C 0.8411(8) 0.9674(6) 0.6810(4) 0.101(4) Uani 1 1 d . .
C072 C 0.4359(6) -0.1086(6) 0.7206(4) 0.089(4) Uani 1 1 d . .
H072 H 0.456804 -0.058730 0.720384 0.107 Uiso 1 1 calc R .
C073 C 0.1058(6) 0.2165(7) 0.7867(3) 0.078(3) Uani 1 1 d . .
H073 H 0.115658 0.242535 0.765122 0.094 Uiso 1 1 calc R .
C074 C 0.3676(7) -0.2576(6) 0.7224(5) 0.098(4) Uani 1 1 d . .
H074 H 0.342015 -0.306781 0.722711 0.117 Uiso 1 1 calc R .
C075 C 0.0735(8) 0.1009(7) 0.8078(4) 0.108(4) Uani 1 1 d . .
H075 H 0.061411 0.050057 0.800187 0.129 Uiso 1 1 calc R .
C076 C 0.3956(6) -0.2376(8) 0.6864(5) 0.115(6) Uani 1 1 d . .
H076 H 0.392126 -0.274565 0.662729 0.138 Uiso 1 1 calc R .
C078 C 0.5079(6) -0.1596(6) 0.8770(4) 0.085(3) Uani 1 1 d . .
H078 H 0.542772 -0.182175 0.874639 0.103 Uiso 1 1 calc R .
C079 C 0.4705(6) -0.1531(7) 0.9148(4) 0.091(4) Uani 1 1 d . .
H079 H 0.481603 -0.171521 0.937409 0.109 Uiso 1 1 calc R .
C07A C 0.0914(8) 0.1440(8) 0.7773(3) 0.102(4) Uani 1 1 d . .
H07A H 0.093351 0.121161 0.749432 0.122 Uiso 1 1 calc R .
C07B C 0.4297(7) -0.1635(9) 0.6834(4) 0.121(5) Uani 1 1 d . .
H07B H 0.447340 -0.151119 0.658183 0.146 Uiso 1 1 calc R .
C07D C 1.3114(11) 0.8117(11) 1.0247(6) 0.163(7) Uani 1 1 d . U
H07C H 1.276892 0.817561 1.004942 0.196 Uiso 1 1 calc R U
H07D H 1.284556 0.794253 1.047912 0.196 Uiso 1 1 calc R U
C07E C 1.2853(9) 0.6778(10) 0.9889(5) 0.135(5) Uani 1 1 d . U
H07E H 1.235234 0.665866 0.991319 0.162 Uiso 1 1 calc R U
C07F C 1.3390(9) 0.7532(9) 1.0022(5) 0.137(5) Uani 1 1 d . U
H07F H 1.360738 0.768227 0.977128 0.164 Uiso 1 1 calc R U
H07G H 1.377969 0.751877 1.020838 0.164 Uiso 1 1 calc R U
C07G C 1.3166(9) 0.6261(10) 0.9724(5) 0.152(6) Uani 1 1 d . U
H07H H 1.353625 0.646353 0.954412 0.227 Uiso 1 1 calc GR U
H07I H 1.279314 0.582480 0.956061 0.227 Uiso 1 1 calc GR U
H07J H 1.338555 0.613617 0.995283 0.227 Uiso 1 1 calc GR U
C07H C 1.3683(13) 0.8854(13) 1.0422(7) 0.195(9) Uani 1 1 d . U
H07K H 1.396930 0.902880 1.019645 0.234 Uiso 1 1 calc R U
H07L H 1.401229 0.881166 1.063658 0.234 Uiso 1 1 calc R U
C07I C 1.3338(12) 0.9405(13) 1.0619(7) 0.201(9) Uani 1 1 d . U
H07M H 1.300484 0.944098 1.040834 0.302 Uiso 1 1 calc GR U
H07N H 1.371595 0.987997 1.072036 0.302 Uiso 1 1 calc GR U
H07O H 1.307483 0.924543 1.085182 0.302 Uiso 1 1 calc GR U
Cl0A Cl 0.2985(9) 0.1130(9) 0.7370(5) 0.474(9) Uani 1 1 d D U
C8 C 0.1500(17) 0.0622(18) 0.5460(8) 0.83(7) Uani 1 1 d D U
H8A H 0.180168 0.036491 0.554563 0.990 Uiso 1 1 calc R U
H8B H 0.181955 0.108160 0.539661 0.990 Uiso 1 1 calc R U
C10 C 0.0942(14) 0.0112(16) 0.5041(8) 0.45(3) Uani 1 1 d D U
H10A H 0.061988 -0.034248 0.510868 0.541 Uiso 1 1 calc R U
H10B H 0.063940 0.037235 0.495941 0.541 Uiso 1 1 calc R U
C0AA C 0.306(9) 0.086(8) 0.6904(9) 1.78(3) Uani 1 1 d D U
H0AA H 0.256191 0.065206 0.676366 2.131 Uiso 1 1 calc R U
H0AB H 0.330951 0.129647 0.679629 2.131 Uiso 1 1 calc R U
Cl6 Cl 0.3423(9) 0.0311(9) 0.6743(5) 0.498(9) Uani 1 1 d D U
C5 C 0.1342(15) -0.0056(11) 0.4697(7) 0.272(13) Uani 1 1 d D U
H5A H 0.185807 0.020836 0.477562 0.408 Uiso 1 1 calc GR U
H5B H 0.119280 0.008722 0.445326 0.408 Uiso 1 1 calc GR U
H5C H 0.124815 -0.057679 0.463052 0.408 Uiso 1 1 calc GR U
C7 C 0.0645(15) 0.1235(15) 0.6491(7) 0.294(15) Uani 1 1 d D U
H7A H 0.024230 0.078448 0.637691 0.442 Uiso 1 1 calc GR U
H7B H 0.051746 0.164744 0.645245 0.442 Uiso 1 1 calc GR U
H7C H 0.075043 0.127402 0.678855 0.442 Uiso 1 1 calc GR U
C1AA C 0.1019(17) 0.0781(12) 0.5823(7) 0.41(3) Uani 1 1 d D U
H1AA H 0.070739 0.100731 0.571207 0.497 Uiso 1 1 calc R U
H1AB H 0.069516 0.030362 0.586143 0.497 Uiso 1 1 calc R U
C11 C 0.1323(14) 0.1235(16) 0.6258(8) 0.315(18) Uani 1 1 d D U
H11A H 0.163200 0.173351 0.624561 0.378 Uiso 1 1 calc R U
H11B H 0.160979 0.101695 0.639896 0.378 Uiso 1 1 calc R U
H H 0.889(5) 0.647(5) 0.812(3) 0.08(3) Uiso 1 1 d . .
HA H 0.777(3) 0.464(3) 0.6733(19) 0.032(17) Uiso 1 1 d . .
HB H 0.863(6) 0.648(6) 0.734(4) 0.13(4) Uiso 1 1 d . .
HC H 0.624(4) 0.497(4) 0.794(2) 0.05(2) Uiso 1 1 d . .
HD H 0.638(4) 0.595(4) 0.753(2) 0.042(19) Uiso 1 1 d . .
HE H 0.764(3) 0.651(4) 0.812(4) 0.17(6) Uiso 1 1 d D .
HF H 0.736(4) 0.711(4) 0.728(2) 0.044(19) Uiso 1 1 d . .
HG H 0.750(4) 0.588(2) 0.677(2) 0.09(3) Uiso 1 1 d D .
HH H 0.679(2) 0.449(6) 0.727(3) 0.11(4) Uiso 1 1 d D .
HI H 0.8038(11) 0.513(4) 0.781(4) 0.16(5) Uiso 1 1 d D .

loop_
_atom_site_aniso_label
_atom_site_aniso_U_11
_atom_site_aniso_U_22
_atom_site_aniso_U_33
_atom_site_aniso_U_23
_atom_site_aniso_U_13
_atom_site_aniso_U_12
Cu01 0.0277(5) 0.0260(5) 0.0193(4) 0.0064(4) 0.0022(3) 0.0109(4)
Cu02 0.0300(5) 0.0310(5) 0.0222(5) 0.0067(4) 0.0011(3) 0.0144(4)
Cu03 0.0298(5) 0.0310(5) 0.0207(4) 0.0048(4) -0.0011(3) 0.0149(4)
Cu04 0.0322(5) 0.0283(5) 0.0229(5) 0.0075(4) 0.0013(4) 0.0142(4)
Cu05 0.0307(5) 0.0277(5) 0.0252(5) 0.0096(4) 0.0018(4) 0.0129(4)
Cu06 0.0273(5) 0.0312(5) 0.0231(5) 0.0068(4) 0.0000(3) 0.0120(4)
Cu07 0.0290(5) 0.0308(5) 0.0213(4) 0.0072(4) 0.0039(3) 0.0134(4)
Cu08 0.0310(5) 0.0303(5) 0.0249(5) 0.0091(4) 0.0064(4) 0.0131(4)
Cu09 0.0322(5) 0.0288(5) 0.0229(5) 0.0054(4) 0.0050(4) 0.0127(4)
Cu0A 0.0297(5) 0.0348(5) 0.0219(5) 0.0061(4) 0.0035(4) 0.0155(4)
Cu0B 0.0342(5) 0.0280(5) 0.0230(5) 0.0044(4) 0.0056(4) 0.0138(4)
Cu0C 0.0307(5) 0.0344(5) 0.0191(4) 0.0077(4) 0.0025(3) 0.0106(4)
Cu0D 0.0318(5) 0.0268(5) 0.0262(5) 0.0037(4) 0.0020(4) 0.0094(4)
Cu0E 0.0337(5) 0.0355(5) 0.0289(5) 0.0088(4) -0.0012(4) 0.0141(4)
Cu0F 0.0319(5) 0.0385(6) 0.0262(5) 0.0105(4) 0.0030(4) 0.0132(4)
Cu0G 0.0355(5) 0.0373(6) 0.0290(5) 0.0017(4) 0.0062(4) 0.0138(4)
Cu0H 0.0462(6) 0.0411(6) 0.0234(5) 0.0055(4) -0.0003(4) 0.0246(5)
Cu0I 0.0347(5) 0.0356(6) 0.0334(5) 0.0019(4) 0.0016(4) 0.0141(4)
Cu0J 0.0408(6) 0.0375(6) 0.0304(5) 0.0141(4) -0.0047(4) 0.0093(5)
Cu0K 0.0460(6) 0.0426(6) 0.0265(5) 0.0131(4) 0.0093(4) 0.0254(5)
Cu0L 0.0465(6) 0.0314(5) 0.0341(5) 0.0086(4) 0.0055(4) 0.0141(5)
Cu0M 0.0348(5) 0.0353(6) 0.0342(5) 0.0034(4) 0.0024(4) 0.0075(4)
Cu0N 0.0315(5) 0.0375(6) 0.0444(6) 0.0128(5) 0.0013(4) 0.0143(5)
Cu0O 0.0382(6) 0.0430(6) 0.0418(6) 0.0162(5) 0.0125(4) 0.0233(5)
Cu0P 0.0341(5) 0.0524(7) 0.0272(5) 0.0082(4) 0.0068(4) 0.0146(5)
S00Q 0.0300(8) 0.0337(9) 0.0241(8) 0.0075(6) 0.0028(6) 0.0155(7)
S00R 0.0327(8) 0.0295(8) 0.0291(8) 0.0088(6) 0.0020(6) 0.0148(7)
S0S 0.0324(8) 0.0349(9) 0.0200(7) 0.0072(6) 0.0046(6) 0.0178(7)
S0T 0.0314(8) 0.0300(8) 0.0294(8) 0.0122(7) 0.0036(6) 0.0115(7)
S00U 0.0326(8) 0.0367(9) 0.0206(8) 0.0091(6) 0.0034(6) 0.0127(7)
S00V 0.0332(9) 0.0279(8) 0.0293(8) 0.0043(7) 0.0067(6) 0.0091(7)
S0W 0.0304(8) 0.0334(9) 0.0233(8) 0.0036(6) -0.0024(6) 0.0137(7)
S0X 0.0351(9) 0.0306(8) 0.0256(8) 0.0088(6) 0.0077(6) 0.0150(7)
S0Y 0.0347(9) 0.0278(8) 0.0282(8) 0.0033(6) 0.0044(6) 0.0132(7)
S0Z 0.0307(8) 0.0342(9) 0.0255(8) 0.0064(7) 0.0068(6) 0.0130(7)
S010 0.0285(8) 0.0347(9) 0.0314(8) 0.0073(7) 0.0002(6) 0.0131(7)
S011 0.0323(9) 0.0404(9) 0.0268(8) 0.0127(7) 0.0006(6) 0.0154(7)
S12 0.0349(9) 0.0397(9) 0.0242(8) 0.0085(7) 0.0007(6) 0.0214(7)
S13 0.0403(9) 0.0410(9) 0.0213(8) 0.0090(7) 0.0047(6) 0.0205(8)
S14 0.0335(9) 0.0399(10) 0.0268(8) 0.0047(7) 0.0066(6) 0.0121(7)
S15 0.0338(9) 0.0370(9) 0.0302(9) 0.0005(7) 0.0016(7) 0.0135(7)
S16 0.0323(9) 0.0418(10) 0.0362(9) 0.0101(7) 0.0051(7) 0.0178(8)
S17 0.0377(9) 0.0298(9) 0.0437(10) 0.0105(7) -0.0016(7) 0.0087(7)
Cl18 0.0650(12) 0.0465(11) 0.0410(10) 0.0179(8) 0.0226(8) 0.0229(9)
Cl19 0.0358(10) 0.0570(12) 0.0535(11) -0.0010(9) 0.0081(8) 0.0202(9)
Cl1A 0.0538(11) 0.0499(11) 0.0534(11) 0.0093(9) 0.0221(9) 0.0259(9)
Cl1B 0.0758(14) 0.0407(10) 0.0503(11) 0.0148(8) 0.0075(9) 0.0329(10)
Cl1C 0.0425(10) 0.0712(13) 0.0402(10) 0.0086(9) 0.0152(8) 0.0225(10)
Cl1D 0.0585(12) 0.0515(11) 0.0386(10) 0.0232(8) -0.0011(8) 0.0112(9)
Cl1E 0.0481(11) 0.0718(13) 0.0346(10) 0.0072(9) -0.0012(8) 0.0227(10)
Cl1F 0.0528(11) 0.0372(10) 0.0667(13) -0.0085(9) 0.0017(9) 0.0185(9)
Cl1G 0.0558(12) 0.0403(10) 0.0601(12) 0.0084(9) 0.0142(9) 0.0190(9)
P01H 0.0384(10) 0.0591(12) 0.0255(9) 0.0106(8) 0.0053(7) 0.0237(9)
Cl1I 0.0451(11) 0.0700(13) 0.0383(10) 0.0130(9) -0.0067(8) 0.0157(10)
Cl1J 0.0457(11) 0.0545(12) 0.0507(11) 0.0072(9) -0.0086(8) 0.0019(9)
Cl1K 0.0595(12) 0.0905(16) 0.0426(11) 0.0356(11) 0.0095(9) 0.0315(12)
Cl1L 0.0714(13) 0.0621(13) 0.0375(10) -0.0120(9) 0.0003(9) 0.0385(11)
P01M 0.0476(11) 0.0513(12) 0.0365(10) 0.0082(9) 0.0070(8) 0.0232(10)
Cl1N 0.0796(15) 0.0546(12) 0.0750(14) 0.0350(11) 0.0228(11) 0.0398(12)
Cl1O 0.0578(12) 0.0969(17) 0.0307(10) 0.0057(10) -0.0050(8) 0.0385(12)
P01P 0.0465(12) 0.0362(11) 0.0566(12) 0.0098(9) -0.0032(9) 0.0141(9)
Cl1Q 0.0426(11) 0.0616(13) 0.0665(13) -0.0191(10) -0.0111(9) 0.0167(10)
Cl1R 0.0673(14) 0.0654(14) 0.0926(16) 0.0386(12) 0.0495(12) 0.0383(12)
Cl1S 0.0421(11) 0.0914(17) 0.0589(13) 0.0038(11) -0.0170(9) 0.0201(11)
Cl1T 0.0579(13) 0.0951(18) 0.0702(14) 0.0245(12) -0.0053(10) 0.0444(13)
Cl1U 0.0569(13) 0.0722(15) 0.0653(14) -0.0234(11) -0.0255(10) 0.0253(11)
Cl1V 0.0587(14) 0.0923(18) 0.0735(15) 0.0344(13) 0.0341(11) 0.0208(13)
Cl1W 0.0509(13) 0.0867(17) 0.0953(17) 0.0427(14) 0.0329(12) 0.0218(12)
Cl1X 0.0406(11) 0.0845(17) 0.0743(15) -0.0258(12) -0.0184(10) 0.0178(11)
Cl1Y 0.108(2) 0.0359(11) 0.0718(15) -0.0065(10) -0.0342(13) 0.0158(12)
Cl1Z 0.1006(19) 0.0617(14) 0.0664(14) 0.0321(12) 0.0396(13) 0.0097(13)
Cl20 0.0585(14) 0.0925(18) 0.0746(16) -0.0373(13) 0.0078(11) 0.0298(13)
Cl21 0.0895(18) 0.0387(12) 0.111(2) 0.0105(12) -0.0314(15) 0.0159(12)
Cl22 0.0816(17) 0.0685(16) 0.1002(19) 0.0048(13) -0.0451(14) 0.0329(14)
Cl23 0.0517(14) 0.0669(16) 0.152(3) 0.0331(16) 0.0486(15) 0.0089(12)
Cl24 0.146(3) 0.0761(17) 0.0769(17) 0.0240(13) -0.0127(16) 0.0685(18)
Cl25 0.118(2) 0.099(2) 0.0641(15) 0.0421(15) 0.0375(15) 0.0148(17)
Cl26 0.159(3) 0.140(3) 0.0551(15) 0.0179(15) 0.0447(16) 0.112(2)
Cl27 0.216(4) 0.0677(17) 0.0849(19) 0.0337(14) 0.018(2) 0.085(2)
Cl28 0.136(3) 0.0643(17) 0.110(2) -0.0199(15) 0.0376(19) 0.0490(18)
Cl29 0.228(4) 0.0658(17) 0.0668(17) -0.0107(13) -0.024(2) 0.080(2)
Cl2A 0.316(6) 0.112(3) 0.173(3) 0.090(3) 0.151(4) 0.162(4)
C02B 0.032(4) 0.031(4) 0.023(3) 0.003(3) 0.006(3) 0.005(3)
C02C 0.034(4) 0.035(4) 0.023(3) 0.004(3) 0.004(3) 0.018(3)
C02D 0.042(4) 0.032(4) 0.027(3) 0.001(3) 0.000(3) 0.013(3)
C02E 0.036(4) 0.040(4) 0.029(4) 0.009(3) -0.003(3) 0.021(3)
C02F 0.026(3) 0.044(4) 0.036(4) 0.014(3) -0.002(3) 0.011(3)
C02G 0.035(4) 0.032(4) 0.030(4) 0.003(3) 0.006(3) 0.018(3)
C02H 0.040(4) 0.027(4) 0.033(4) 0.003(3) 0.009(3) 0.004(3)
C02I 0.047(4) 0.034(4) 0.038(4) 0.004(3) 0.011(3) 0.010(3)
C02J 0.027(3) 0.041(4) 0.030(4) 0.009(3) 0.001(3) 0.014(3)
C02K 0.035(4) 0.044(4) 0.034(4) 0.003(3) 0.010(3) 0.016(3)
C02L 0.025(3) 0.036(4) 0.042(4) 0.013(3) 0.003(3) 0.014(3)
C02M 0.050(5) 0.042(4) 0.029(4) -0.007(3) -0.012(3) 0.022(4)
C02N 0.051(5) 0.044(4) 0.022(3) 0.003(3) 0.007(3) 0.029(4)
C02O 0.035(4) 0.041(4) 0.026(3) 0.007(3) 0.004(3) 0.022(3)
C02P 0.038(4) 0.035(4) 0.026(3) 0.009(3) 0.002(3) 0.012(3)
C02Q 0.038(4) 0.042(4) 0.020(3) 0.009(3) 0.009(3) 0.023(3)
C02R 0.037(4) 0.039(4) 0.029(4) 0.010(3) 0.007(3) 0.019(3)
C02S 0.058(5) 0.034(4) 0.027(4) 0.007(3) 0.014(3) 0.021(4)
C02T 0.041(4) 0.050(5) 0.035(4) 0.012(3) 0.009(3) 0.025(4)
C02U 0.059(5) 0.055(5) 0.017(3) 0.007(3) 0.003(3) 0.036(4)
C02V 0.035(4) 0.040(4) 0.037(4) 0.008(3) 0.005(3) 0.020(3)
C02W 0.040(4) 0.052(5) 0.055(5) 0.024(4) 0.015(4) 0.020(4)
C02X 0.046(4) 0.052(5) 0.029(4) 0.008(3) 0.012(3) 0.033(4)
C02Y 0.045(4) 0.043(4) 0.025(3) 0.008(3) 0.004(3) 0.019(3)
C02Z 0.019(3) 0.051(5) 0.054(5) 0.001(4) 0.002(3) 0.012(3)
C030 0.044(4) 0.044(4) 0.022(3) 0.000(3) -0.004(3) 0.021(3)
C031 0.033(4) 0.048(5) 0.038(4) 0.002(3) 0.002(3) 0.011(3)
C032 0.042(4) 0.036(4) 0.041(4) -0.011(3) -0.002(3) 0.004(3)
C033 0.043(4) 0.027(4) 0.035(4) 0.011(3) 0.005(3) 0.016(3)
C034 0.034(4) 0.042(4) 0.035(4) 0.000(3) 0.003(3) 0.010(3)
C035 0.042(4) 0.065(5) 0.029(4) 0.015(3) 0.011(3) 0.030(4)
C036 0.034(4) 0.032(4) 0.035(4) 0.007(3) 0.013(3) 0.015(3)
C037 0.035(4) 0.031(4) 0.031(4) 0.005(3) 0.002(3) 0.006(3)
C038 0.043(4) 0.053(5) 0.026(4) -0.005(3) -0.002(3) 0.019(4)
C039 0.057(5) 0.044(4) 0.044(4) 0.015(3) 0.018(3) 0.027(4)
C03A 0.032(4) 0.046(4) 0.048(4) 0.019(3) 0.000(3) 0.016(3)
C03B 0.042(4) 0.036(4) 0.028(4) 0.006(3) 0.002(3) 0.013(3)
C03C 0.036(4) 0.039(4) 0.031(4) -0.002(3) 0.004(3) 0.012(3)
C03D 0.059(5) 0.031(4) 0.031(4) 0.003(3) 0.006(3) 0.018(4)
C03E 0.045(4) 0.037(4) 0.037(4) 0.007(3) 0.010(3) 0.022(3)
C03F 0.071(6) 0.042(5) 0.045(5) 0.013(4) 0.015(4) 0.019(4)
C03G 0.036(4) 0.036(4) 0.053(4) 0.020(3) 0.014(3) 0.015(3)
C03H 0.040(4) 0.060(5) 0.036(4) 0.017(4) 0.011(3) 0.028(4)
C03I 0.037(4) 0.039(4) 0.042(4) 0.011(3) 0.007(3) 0.022(3)
C03J 0.055(5) 0.048(5) 0.037(4) 0.012(3) 0.003(3) 0.034(4)
C03K 0.042(4) 0.057(5) 0.033(4) 0.009(3) 0.004(3) 0.028(4)
C03L 0.067(5) 0.044(5) 0.027(4) 0.012(3) 0.003(3) 0.020(4)
C03M 0.042(4) 0.052(5) 0.041(4) 0.011(3) 0.010(3) 0.023(4)
C03N 0.039(4) 0.049(5) 0.037(4) -0.003(3) 0.000(3) 0.012(4)
C03O 0.040(4) 0.060(5) 0.029(4) 0.007(3) 0.005(3) 0.024(4)
C03P 0.060(5) 0.051(5) 0.030(4) 0.013(3) 0.006(3) 0.023(4)
C03Q 0.061(5) 0.047(5) 0.030(4) 0.009(3) 0.004(3) 0.024(4)
C03R 0.058(5) 0.033(4) 0.041(4) 0.000(3) 0.008(3) 0.025(4)
C03S 0.044(5) 0.065(6) 0.034(4) -0.002(4) -0.004(3) 0.025(4)
C03T 0.040(4) 0.051(5) 0.039(4) -0.009(3) -0.001(3) 0.019(4)
C03U 0.047(4) 0.044(4) 0.021(3) 0.006(3) 0.002(3) 0.020(3)
C03V 0.055(5) 0.067(6) 0.034(4) 0.015(4) 0.008(3) 0.033(5)
C03W 0.040(4) 0.063(5) 0.026(4) -0.004(3) -0.001(3) 0.017(4)
C03X 0.058(5) 0.048(5) 0.023(4) 0.004(3) 0.004(3) 0.020(4)
C03Y 0.053(5) 0.054(5) 0.028(4) 0.011(3) 0.006(3) 0.022(4)
C03Z 0.036(4) 0.043(4) 0.044(4) 0.011(3) 0.007(3) 0.011(3)
C040 0.053(5) 0.053(5) 0.028(4) 0.005(3) -0.004(3) 0.027(4)
C041 0.043(4) 0.045(5) 0.058(5) 0.021(4) 0.012(4) 0.025(4)
C042 0.047(4) 0.058(5) 0.029(4) 0.011(3) 0.006(3) 0.025(4)
C043 0.053(5) 0.060(5) 0.030(4) 0.011(4) 0.000(3) 0.024(4)
C044 0.031(4) 0.040(4) 0.047(5) -0.005(3) -0.008(3) 0.012(3)
C045 0.037(4) 0.055(5) 0.053(5) 0.009(4) 0.001(3) 0.020(4)
C046 0.049(5) 0.052(5) 0.043(4) 0.014(4) 0.022(3) 0.014(4)
C047 0.035(4) 0.039(4) 0.038(4) 0.010(3) 0.003(3) 0.018(3)
C048 0.037(4) 0.045(5) 0.058(5) 0.009(4) 0.003(3) 0.016(4)
C049 0.041(5) 0.072(6) 0.044(4) 0.017(4) 0.008(3) 0.024(4)
C04A 0.046(4) 0.039(4) 0.030(4) 0.010(3) 0.004(3) 0.016(3)
C04B 0.037(4) 0.054(5) 0.032(4) 0.015(3) 0.003(3) 0.022(4)
C04C 0.039(4) 0.032(4) 0.047(4) 0.008(3) 0.010(3) 0.016(3)
C04D 0.049(5) 0.065(5) 0.026(4) 0.010(3) 0.000(3) 0.021(4)
C04E 0.042(4) 0.041(4) 0.034(4) 0.000(3) -0.002(3) 0.012(3)
C04F 0.053(5) 0.067(6) 0.039(4) 0.017(4) 0.017(4) 0.034(4)
C04G 0.050(5) 0.072(6) 0.038(4) 0.021(4) 0.002(3) 0.028(4)
C04H 0.044(4) 0.031(4) 0.047(4) -0.001(3) -0.002(3) 0.012(3)
C04I 0.043(5) 0.039(4) 0.067(5) 0.012(4) -0.017(4) 0.015(4)
C04J 0.061(5) 0.049(5) 0.041(4) 0.016(4) 0.018(4) 0.009(4)
C04K 0.048(5) 0.060(5) 0.027(4) 0.011(3) 0.004(3) 0.028(4)
C04L 0.043(4) 0.044(4) 0.041(4) 0.010(3) 0.013(3) 0.011(4)
C04M 0.045(5) 0.076(6) 0.033(4) 0.000(4) 0.003(3) 0.031(4)
C04N 0.039(4) 0.057(5) 0.077(6) 0.037(4) 0.010(4) 0.025(4)
C04O 0.050(5) 0.035(4) 0.044(4) 0.009(3) 0.014(3) 0.016(4)
C04P 0.077(6) 0.054(5) 0.046(5) 0.000(4) 0.004(4) 0.044(5)
C04Q 0.044(4) 0.058(5) 0.023(3) 0.005(3) 0.000(3) 0.026(4)
C04R 0.062(5) 0.045(5) 0.044(4) 0.022(4) 0.024(4) 0.028(4)
C04S 0.042(4) 0.059(5) 0.032(4) 0.004(3) 0.004(3) 0.024(4)
C04T 0.061(5) 0.081(6) 0.038(4) 0.020(4) 0.017(4) 0.051(5)
C04U 0.056(5) 0.058(5) 0.039(4) -0.013(4) 0.011(4) 0.010(4)
C04V 0.040(5) 0.034(4) 0.093(7) 0.015(4) 0.024(4) 0.014(4)
C04W 0.031(4) 0.044(4) 0.068(5) 0.023(4) 0.004(3) 0.010(3)
C04X 0.056(5) 0.048(5) 0.045(4) 0.010(4) 0.000(4) 0.028(4)
C04Y 0.046(4) 0.063(5) 0.034(4) 0.017(4) 0.018(3) 0.019(4)
C04Z 0.054(5) 0.031(4) 0.047(4) 0.009(3) -0.016(3) 0.012(4)
C050 0.050(5) 0.032(4) 0.068(5) 0.016(4) 0.014(4) 0.018(4)
C051 0.037(5) 0.054(6) 0.119(8) 0.050(5) 0.000(5) 0.010(4)
C052 0.047(5) 0.050(5) 0.055(5) 0.013(4) -0.005(4) 0.021(4)
C053 0.048(5) 0.044(5) 0.072(5) 0.029(4) 0.032(4) 0.020(4)
C054 0.061(5) 0.045(5) 0.053(5) 0.022(4) 0.013(4) 0.011(4)
C055 0.049(5) 0.055(5) 0.054(5) 0.011(4) 0.008(4) 0.017(4)
C056 0.075(6) 0.079(6) 0.031(4) 0.005(4) 0.011(4) 0.055(5)
C057 0.056(5) 0.056(5) 0.032(4) 0.011(3) -0.007(3) 0.025(4)
C058 0.069(6) 0.047(5) 0.043(5) 0.012(4) 0.003(4) 0.021(4)
C059 0.070(6) 0.042(5) 0.055(5) 0.004(4) -0.011(4) 0.028(4)
C05A 0.069(6) 0.048(5) 0.071(6) 0.009(4) 0.014(5) 0.033(5)
C05B 0.065(6) 0.076(6) 0.030(4) 0.010(4) 0.002(3) 0.045(5)
C05C 0.100(8) 0.062(6) 0.038(5) 0.016(4) -0.001(5) 0.032(6)
C05D 0.117(8) 0.056(6) 0.066(6) 0.022(5) 0.047(6) 0.060(6)
C05E 0.042(4) 0.063(5) 0.053(5) 0.026(4) 0.020(4) 0.027(4)
C05F 0.041(4) 0.060(5) 0.045(4) 0.006(4) 0.003(3) 0.026(4)
C05G 0.065(5) 0.038(4) 0.061(5) 0.013(4) -0.020(4) 0.017(4)
C05H 0.058(5) 0.048(5) 0.043(4) 0.007(4) 0.005(4) 0.025(4)
C05I 0.046(5) 0.038(4) 0.061(5) 0.019(4) 0.000(4) 0.009(4)
C05J 0.042(4) 0.058(5) 0.050(5) 0.003(4) -0.003(3) 0.024(4)
C05K 0.047(5) 0.070(6) 0.038(4) 0.014(4) 0.003(3) 0.030(4)
C05L 0.028(4) 0.036(4) 0.081(6) 0.012(4) 0.002(4) 0.007(3)
C05M 0.072(6) 0.080(7) 0.038(5) 0.016(4) 0.017(4) 0.034(5)
C05N 0.042(5) 0.042(5) 0.071(6) 0.019(4) -0.008(4) 0.013(4)
C05O 0.053(5) 0.051(5) 0.040(4) -0.006(4) 0.005(3) 0.021(4)
C05P 0.062(6) 0.056(5) 0.061(6) 0.011(4) 0.014(4) 0.029(5)
C05Q 0.055(5) 0.070(6) 0.043(5) 0.020(4) 0.013(4) 0.011(5)
C05R 0.074(6) 0.064(5) 0.037(4) 0.011(4) 0.006(4) 0.047(5)
C05S 0.053(5) 0.089(7) 0.034(4) 0.019(4) 0.008(3) 0.037(5)
C05T 0.048(5) 0.112(8) 0.035(4) -0.006(5) 0.007(4) 0.034(5)
C05U 0.094(7) 0.051(5) 0.038(4) 0.017(4) 0.009(4) 0.025(5)
C05V 0.066(6) 0.067(6) 0.045(5) 0.014(4) 0.010(4) 0.038(5)
C05W 0.057(5) 0.061(5) 0.042(4) 0.006(4) 0.000(4) 0.030(5)
C05X 0.059(5) 0.082(6) 0.039(4) 0.021(4) 0.007(4) 0.036(5)
C05Y 0.048(5) 0.047(5) 0.038(4) -0.016(3) -0.001(3) 0.018(4)
C05Z 0.050(5) 0.100(8) 0.045(5) 0.018(5) 0.014(4) 0.035(5)
C060 0.083(7) 0.057(6) 0.043(5) 0.017(4) 0.004(4) 0.043(5)
C061 0.072(6) 0.041(5) 0.062(6) -0.004(4) 0.005(4) 0.024(4)
C062 0.061(6) 0.038(5) 0.107(8) 0.010(5) 0.046(6) 0.014(5)
C063 0.056(5) 0.058(5) 0.044(5) 0.008(4) 0.015(4) 0.015(4)
C064 0.053(5) 0.054(6) 0.064(6) 0.001(4) -0.006(4) 0.022(4)
C065 0.045(5) 0.045(5) 0.095(7) 0.011(5) 0.003(4) 0.014(4)
C066 0.075(6) 0.062(6) 0.031(4) 0.008(4) -0.018(4) 0.035(5)
C067 0.061(5) 0.057(5) 0.064(5) 0.018(4) 0.021(4) 0.033(5)
C068 0.063(5) 0.066(6) 0.041(5) 0.002(4) 0.004(4) 0.035(5)
C069 0.140(10) 0.060(6) 0.032(5) 0.016(4) 0.012(5) 0.061(7)
C06A 0.093(8) 0.045(5) 0.066(6) 0.015(4) 0.023(5) 0.008(5)
C06B 0.049(5) 0.114(9) 0.051(6) 0.051(6) 0.017(4) 0.020(6)
C06C 0.060(5) 0.079(6) 0.047(5) 0.012(4) 0.004(4) 0.037(5)
C06D 0.128(9) 0.063(6) 0.077(6) 0.043(5) 0.058(6) 0.062(6)
C06E 0.068(6) 0.057(6) 0.057(5) 0.015(4) 0.021(4) 0.022(5)
C06F 0.095(8) 0.077(7) 0.041(5) 0.016(4) 0.008(4) 0.064(6)
C06G 0.052(5) 0.082(7) 0.077(6) 0.035(5) 0.010(5) 0.025(5)
C06H 0.111(8) 0.058(6) 0.055(6) 0.003(4) -0.012(5) 0.053(6)
C06I 0.062(6) 0.052(5) 0.070(6) 0.011(4) -0.011(5) 0.008(5)
C06J 0.050(5) 0.052(5) 0.060(5) 0.010(4) -0.002(4) 0.012(4)
C06K 0.064(6) 0.086(7) 0.091(8) 0.048(6) 0.024(5) 0.042(6)
C06L 0.037(5) 0.076(7) 0.083(7) 0.029(6) 0.008(4) 0.009(5)
C06M 0.101(9) 0.059(6) 0.095(8) 0.042(6) 0.054(7) 0.049(6)
C06N 0.090(8) 0.063(6) 0.064(6) 0.026(5) 0.026(5) 0.035(6)
C06O 0.056(6) 0.069(7) 0.085(7) 0.013(6) 0.003(5) 0.002(5)
C06P 0.064(6) 0.077(7) 0.075(6) 0.041(5) 0.007(5) 0.023(5)
C06Q 0.059(6) 0.135(10) 0.029(4) 0.010(5) 0.013(4) 0.029(6)
C06R 0.042(5) 0.047(5) 0.067(5) 0.008(4) 0.004(4) 0.006(4)
C06S 0.108(8) 0.037(5) 0.058(6) -0.004(4) -0.031(5) 0.024(5)
C06T 0.055(6) 0.046(5) 0.092(7) 0.000(5) 0.015(5) 0.007(5)
C06U 0.053(6) 0.047(5) 0.120(8) 0.015(5) 0.010(5) 0.017(5)
C06V 0.054(6) 0.060(6) 0.063(6) 0.018(5) -0.002(4) 0.005(5)
C06W 0.113(9) 0.067(7) 0.054(6) -0.001(5) 0.002(5) 0.040(6)
C06X 0.127(9) 0.051(6) 0.051(5) 0.002(4) -0.008(5) 0.045(6)
C06Y 0.101(8) 0.041(5) 0.098(8) 0.001(5) -0.040(6) 0.021(5)
C06Z 0.077(7) 0.113(9) 0.103(8) 0.068(7) 0.011(6) 0.039(7)
C070 0.057(6) 0.058(6) 0.093(8) 0.017(5) 0.014(5) 0.007(5)
C071 0.188(13) 0.075(7) 0.094(8) 0.050(6) 0.075(9) 0.093(9)
C072 0.073(7) 0.078(7) 0.086(8) -0.027(6) 0.019(6) 0.013(6)
C073 0.093(8) 0.110(9) 0.040(5) 0.010(6) 0.009(5) 0.051(7)
C074 0.096(9) 0.049(7) 0.139(12) -0.011(8) -0.031(8) 0.033(6)
C075 0.172(14) 0.077(8) 0.074(8) -0.015(6) 0.003(8) 0.062(9)
C076 0.061(7) 0.084(10) 0.158(14) -0.064(9) 0.002(8) 0.024(7)
C078 0.074(7) 0.077(7) 0.118(9) 0.044(7) -0.009(6) 0.031(6)
C079 0.082(8) 0.113(10) 0.097(8) 0.067(7) 0.000(6) 0.033(7)
C07A 0.147(12) 0.138(12) 0.038(6) 0.000(7) 0.018(6) 0.083(10)
C07B 0.095(9) 0.133(13) 0.101(10) -0.030(9) 0.040(7) 0.026(9)
C07D 0.178(11) 0.168(10) 0.154(10) 0.079(8) -0.008(8) 0.052(8)
C07E 0.114(8) 0.154(9) 0.134(9) 0.049(7) 0.018(7) 0.036(7)
C07F 0.148(9) 0.145(9) 0.108(8) 0.077(7) 0.010(7) 0.014(7)
C07G 0.122(11) 0.188(14) 0.134(11) 0.007(10) 0.046(9) 0.055(10)
C07H 0.209(12) 0.201(12) 0.171(11) 0.070(9) 0.011(9) 0.053(9)
C07I 0.209(16) 0.232(17) 0.211(16) 0.063(13) 0.042(13) 0.130(14)
Cl0A 0.489(16) 0.488(16) 0.477(15) 0.196(13) -0.040(13) 0.168(13)
C8 0.83(7) 0.82(7) 0.83(7) 0.183(18) 0.082(12) 0.29(3)
C10 0.45(3) 0.45(3) 0.45(3) 0.103(12) 0.051(11) 0.155(14)
C0AA 2.00(3) 2.00(3) 2.00(3) 0.392(6) 0.168(3) 1.570(9)
Cl6 0.413(15) 0.576(18) 0.484(15) 0.229(14) -0.087(12) 0.095(13)
C5 0.31(2) 0.197(18) 0.27(2) 0.056(15) -0.025(17) 0.037(15)
C7 0.30(2) 0.28(2) 0.26(2) 0.103(17) 0.034(17) 0.023(16)
C1AA 0.42(3) 0.41(3) 0.41(3) 0.096(11) 0.040(10) 0.140(13)
C11 0.32(2) 0.30(2) 0.31(2) 0.074(10) 0.018(10) 0.100(11)

loop_
_atom_type_symbol
_atom_type_description
_atom_type_scat_dispersion_real
_atom_type_scat_dispersion_imag
_atom_type_scat_source
C C 0.0181 0.0091 'International Tables Vol C Tables 4.2.6.8 and 6.1.1.4'
H H 0.0000 0.0000 'International Tables Vol C Tables 4.2.6.8 and 6.1.1.4'
Cl Cl 0.3639 0.7018 'International Tables Vol C Tables 4.2.6.8 and 6.1.1.4'
Cu Cu -1.9646 0.5888 'International Tables Vol C Tables 4.2.6.8 and 6.1.1.4'
P P 0.2955 0.4335 'International Tables Vol C Tables 4.2.6.8 and 6.1.1.4'
S S 0.3331 0.5567 'International Tables Vol C Tables 4.2.6.8 and 6.1.1.4'

loop_
_geom_angle_atom_site_label_1
_geom_angle_atom_site_label_2
_geom_angle_atom_site_label_3
_geom_angle
Cu02 Cu01 Cu03 61.83(3)
Cu02 Cu01 Cu05 118.61(4)
Cu02 Cu01 Cu06 62.10(3)
Cu02 Cu01 Cu0A 141.86(4)
Cu02 Cu01 HI 163(2)
Cu03 Cu01 Cu05 86.21(4)
Cu03 Cu01 HI 103(3)
Cu04 Cu01 Cu02 118.40(4)
Cu04 Cu01 Cu03 56.59(3)
Cu04 Cu01 Cu05 59.69(3)
Cu04 Cu01 Cu06 89.30(4)
Cu04 Cu01 Cu07 60.97(3)
Cu04 Cu01 Cu08 120.41(4)
Cu04 Cu01 Cu09 118.97(4)
Cu04 Cu01 Cu0A 65.60(3)
Cu04 Cu01 Cu0B 174.63(5)
Cu04 Cu01 Cu0D 122.81(4)
Cu04 Cu01 HI 47(3)
Cu05 Cu01 HI 49.5(4)
Cu06 Cu01 Cu03 61.89(3)
Cu06 Cu01 Cu05 56.61(3)
Cu06 Cu01 HI 105.4(7)
Cu07 Cu01 Cu02 85.76(3)
Cu07 Cu01 Cu03 57.18(3)
Cu07 Cu01 Cu05 120.46(4)
Cu07 Cu01 Cu06 118.94(4)
Cu07 Cu01 Cu08 59.45(3)
Cu07 Cu01 Cu09 175.50(4)
Cu07 Cu01 Cu0A 62.45(3)
Cu07 Cu01 HI 92(2)
Cu08 Cu01 Cu02 56.50(3)
Cu08 Cu01 Cu03 89.86(4)
Cu08 Cu01 Cu05 174.91(4)
Cu08 Cu01 Cu06 118.57(4)
Cu08 Cu01 Cu09 120.34(4)
Cu08 Cu01 Cu0A 87.82(4)
Cu08 Cu01 HI 134.9(4)
Cu09 Cu01 Cu02 90.57(4)
Cu09 Cu01 Cu03 118.68(4)
Cu09 Cu01 Cu05 59.29(3)
Cu09 Cu01 Cu06 56.83(3)
Cu09 Cu01 Cu0A 121.92(4)
Cu09 Cu01 HI 91(2)
Cu0A Cu01 Cu03 110.08(4)
Cu0A Cu01 Cu05 96.56(4)
Cu0A Cu01 Cu06 151.07(4)
Cu0A Cu01 HI 47.1(4)
Cu0B Cu01 Cu02 57.20(3)
Cu0B Cu01 Cu03 118.86(4)
Cu0B Cu01 Cu05 118.73(4)
Cu0B Cu01 Cu06 85.77(4)
Cu0B Cu01 Cu07 119.90(4)
Cu0B Cu01 Cu08 60.65(3)
Cu0B Cu01 Cu09 59.69(3)
Cu0B Cu01 Cu0A 119.71(4)
Cu0B Cu01 HI 136(3)
Cu0C Cu01 Cu02 150.05(4)
Cu0C Cu01 Cu03 143.09(4)
Cu0C Cu01 Cu04 88.94(4)
Cu0C Cu01 Cu05 62.92(3)
Cu0C Cu01 Cu06 109.79(4)
Cu0C Cu01 Cu07 120.42(4)
Cu0C Cu01 Cu08 121.89(4)
Cu0C Cu01 Cu09 63.82(3)
Cu0C Cu01 Cu0A 58.30(3)
Cu0C Cu01 Cu0B 94.72(4)
Cu0C Cu01 Cu0D 57.87(3)
Cu0C Cu01 HI 42(3)
Cu0D Cu01 Cu02 109.39(4)
Cu0D Cu01 Cu03 150.12(4)
Cu0D Cu01 Cu05 120.45(4)
Cu0D Cu01 Cu06 142.62(4)
Cu0D Cu01 Cu07 95.08(4)
Cu0D Cu01 Cu08 64.18(3)
Cu0D Cu01 Cu09 88.59(4)
Cu0D Cu01 Cu0A 57.45(3)
Cu0D Cu01 Cu0B 62.55(3)
Cu0D Cu01 HI 87(2)
Cu01 Cu02 Cu03 59.25(3)
Cu01 Cu02 Cu06 59.11(3)
Cu01 Cu02 Cu0K 113.38(4)
Cu01 Cu02 HD 62(2)
Cu01 Cu02 HF 80(2)
Cu01 Cu02 HG 61(3)
Cu03 Cu02 Cu06 60.04(3)
Cu03 Cu02 HD 96(2)
Cu03 Cu02 HF 130(2)
Cu03 Cu02 HG 46.8(15)
Cu06 Cu02 HD 39(2)
Cu06 Cu02 HF 122.0(19)
Cu06 Cu02 HG 101(2)
Cu08 Cu02 Cu01 61.70(3)
Cu08 Cu02 Cu03 91.34(4)
Cu08 Cu02 Cu06 120.79(4)
Cu08 Cu02 Cu0B 63.99(3)
Cu08 Cu02 Cu0K 97.56(4)
Cu08 Cu02 Cu0O 155.88(5)
Cu08 Cu02 HD 108(2)
Cu08 Cu02 HF 42(2)
Cu08 Cu02 HG 48.6(7)
Cu0B Cu02 Cu01 61.24(3)
Cu0B Cu02 Cu03 120.33(4)
Cu0B Cu02 Cu06 86.28(4)
Cu0B Cu02 Cu0K 161.41(5)
Cu0B Cu02 Cu0O 92.69(4)
Cu0B Cu02 HD 51(2)
Cu0B Cu02 HF 36.3(19)
Cu0B Cu02 HG 104.9(16)
Cu0K Cu02 Cu03 59.03(3)
Cu0K Cu02 Cu06 106.48(4)
Cu0K Cu02 HD 145(2)
Cu0K Cu02 HF 127.6(19)
Cu0K Cu02 HG 60(2)
Cu0O Cu02 Cu01 113.91(4)
Cu0O Cu02 Cu03 106.74(4)
Cu0O Cu02 Cu06 59.66(3)
Cu0O Cu02 Cu0K 105.36(4)
Cu0O Cu02 HD 56(2)
Cu0O Cu02 HF 115.0(19)
Cu0O Cu02 HG 153.1(11)
S12 Cu02 Cu01 157.64(6)
S12 Cu02 Cu03 101.24(5)
S12 Cu02 Cu06 102.86(5)
S12 Cu02 Cu08 134.72(6)
S12 Cu02 Cu0B 135.47(6)
S12 Cu02 Cu0K 55.92(5)
S12 Cu02 Cu0O 58.22(5)
S12 Cu02 HD 114(2)
S12 Cu02 HF 123(2)
S12 Cu02 HG 116(2)
HD Cu02 HF 87(3)
HD Cu02 HG 122(3)
HF Cu02 HG 91(2)
Cu01 Cu03 Cu02 58.92(3)
Cu01 Cu03 Cu06 59.05(3)
Cu01 Cu03 Cu0K 113.63(4)
Cu01 Cu03 Cu0L 112.69(4)
Cu01 Cu03 HA 88(2)
Cu01 Cu03 HG 60(2)
Cu01 Cu03 HH 61(3)
Cu02 Cu03 Cu06 60.17(3)
Cu02 Cu03 HA 133(2)
Cu02 Cu03 HG 44(3)
Cu02 Cu03 HH 100(3)
Cu04 Cu03 Cu01 60.89(3)
Cu04 Cu03 Cu02 119.80(4)
Cu04 Cu03 Cu06 90.09(4)
Cu04 Cu03 Cu07 63.99(3)
Cu04 Cu03 Cu0K 156.11(5)
Cu04 Cu03 Cu0L 97.09(4)
Cu04 Cu03 HA 41.9(19)
Cu04 Cu03 HG 102(3)
Cu04 Cu03 HH 48.6(8)
Cu06 Cu03 HA 132.0(19)
Cu06 Cu03 HG 99(2)
Cu06 Cu03 HH 45.9(17)
Cu07 Cu03 Cu01 61.14(3)
Cu07 Cu03 Cu02 86.28(4)
Cu07 Cu03 Cu06 120.06(4)
Cu07 Cu03 Cu0K 92.65(4)
Cu07 Cu03 Cu0L 160.98(5)
Cu07 Cu03 HA 47(2)
Cu07 Cu03 HG 45(3)
Cu07 Cu03 HH 105.5(18)
Cu0K Cu03 Cu02 59.64(3)
Cu0K Cu03 Cu06 107.07(4)
Cu0K Cu03 Cu0L 105.99(4)
Cu0K Cu03 HA 118.4(19)
Cu0K Cu03 HG 60(2)
Cu0K Cu03 HH 152.5(12)
Cu0L Cu03 Cu02 106.19(4)
Cu0L Cu03 Cu06 58.44(3)
Cu0L Cu03 HA 118(2)
Cu0L Cu03 HG 150(3)
Cu0L Cu03 HH 59(2)
S0W Cu03 Cu01 155.90(6)
S0W Cu03 Cu02 101.48(5)
S0W Cu03 Cu04 136.59(6)
S0W Cu03 Cu06 100.06(5)
S0W Cu03 Cu07 136.61(6)
S0W Cu03 Cu0K 57.88(5)
S0W Cu03 Cu0L 56.08(5)
S0W Cu03 HA 116(2)
S0W Cu03 HG 118(2)
S0W Cu03 HH 115(2)
HA Cu03 HG 92(3)
HA Cu03 HH 89(2)
HG Cu03 HH 121(4)
Cu01 Cu04 Cu05 61.03(3)
Cu01 Cu04 Cu07 60.02(3)
Cu01 Cu04 Cu0A 57.83(3)
Cu01 Cu04 Cu0J 106.34(4)
Cu01 Cu04 Cu0M 116.47(4)
Cu01 Cu04 HA 92(2)
Cu01 Cu04 HH 62(3)
Cu01 Cu04 HI 57.8(9)
Cu03 Cu04 Cu01 62.52(3)
Cu03 Cu04 Cu05 90.27(4)
Cu03 Cu04 Cu07 58.67(3)
Cu03 Cu04 Cu0A 108.55(4)
Cu03 Cu04 Cu0J 165.31(5)
Cu03 Cu04 Cu0M 94.62(4)
Cu03 Cu04 HA 46(2)
Cu03 Cu04 HH 50(3)
Cu03 Cu04 HI 119.2(9)
Cu05 Cu04 Cu07 120.85(4)
Cu05 Cu04 Cu0A 92.64(4)
Cu05 Cu04 Cu0J 92.17(4)
Cu05 Cu04 Cu0M 60.85(3)
Cu05 Cu04 HA 137(2)
Cu05 Cu04 HH 44(3)
Cu05 Cu04 HI 51.9(7)
Cu07 Cu04 Cu0A 59.51(3)
Cu07 Cu04 Cu0M 152.39(4)
Cu07 Cu04 HA 44(2)
Cu07 Cu04 HH 102(3)
Cu07 Cu04 HI 98.2(5)
Cu0A Cu04 HA 101(2)
Cu0A Cu04 HH 118(3)
Cu0A Cu04 HI 44.6(5)
Cu0J Cu04 Cu07 108.06(4)
Cu0J Cu04 Cu0A 56.86(3)
Cu0J Cu04 Cu0M 99.22(4)
Cu0J Cu04 HA 130(2)
Cu0J Cu04 HH 136(3)
Cu0J Cu04 HI 53.1(9)
Cu0M Cu04 Cu0A 145.20(4)
Cu0M Cu04 HA 114(2)
Cu0M Cu04 HH 59(3)
Cu0M Cu04 HI 101.5(5)
S00R Cu04 Cu01 153.27(6)
S00R Cu04 Cu03 136.94(6)
S00R Cu04 Cu05 96.53(5)
S00R Cu04 Cu07 141.33(6)
S00R Cu04 Cu0A 113.50(5)
S00R Cu04 Cu0J 57.07(5)
S00R Cu04 Cu0M 54.07(5)
S00R Cu04 HA 115(2)
S00R Cu04 HH 113(3)
S00R Cu04 HI 97.6(8)
HA Cu04 HH 95(4)
HA Cu04 HI 142(2)
HH Cu04 HI 91(3)
Cu01 Cu05 Cu0C 57.65(3)
Cu01 Cu05 Cu0E 113.69(4)
Cu01 Cu05 Cu0M 116.13(4)
Cu01 Cu05 HC 87(3)
Cu01 Cu05 HH 62(3)
Cu01 Cu05 HI 56.1(6)
Cu04 Cu05 Cu01 59.29(3)
Cu04 Cu05 Cu0C 85.78(4)
Cu04 Cu05 Cu0E 98.62(4)
Cu04 Cu05 Cu0M 62.21(3)
Cu04 Cu05 HC 137(2)
Cu04 Cu05 HH 46.2(7)
Cu04 Cu05 HI 48(3)
Cu06 Cu05 Cu01 61.57(3)
Cu06 Cu05 Cu04 92.04(4)
Cu06 Cu05 Cu09 58.66(3)
Cu06 Cu05 Cu0C 109.52(4)
Cu06 Cu05 Cu0E 163.51(5)
Cu06 Cu05 Cu0M 98.24(4)
Cu06 Cu05 HC 46(2)
Cu06 Cu05 HH 50.7(18)
Cu06 Cu05 HI 116.8(10)
Cu09 Cu05 Cu01 60.06(3)
Cu09 Cu05 Cu04 119.34(4)
Cu09 Cu05 Cu0C 62.18(3)
Cu09 Cu05 Cu0E 104.95(4)
Cu09 Cu05 Cu0M 156.30(5)
Cu09 Cu05 HC 38(3)
Cu09 Cu05 HH 103(3)
Cu09 Cu05 HI 96(2)
Cu0C Cu05 HC 99(3)
Cu0C Cu05 HH 116(3)
Cu0C Cu05 HI 40(3)
Cu0E Cu05 Cu0C 59.20(3)
Cu0E Cu05 HC 121(2)
Cu0E Cu05 HH 143.4(13)
Cu0E Cu05 HI 64(2)
Cu0M Cu05 Cu0C 138.33(4)
Cu0M Cu05 Cu0E 97.85(4)
Cu0M Cu05 HC 123(3)
Cu0M Cu05 HH 60(3)
Cu0M Cu05 HI 100(3)
S0T Cu05 Cu01 158.09(6)
S0T Cu05 Cu04 102.57(5)
S0T Cu05 Cu06 136.21(6)
S0T Cu05 Cu09 136.20(6)
S0T Cu05 Cu0C 112.53(5)
S0T Cu05 Cu0E 53.34(5)
S0T Cu05 Cu0M 56.06(5)
S0T Cu05 HC 114(3)
S0T Cu05 HH 116(3)
S0T Cu05 HI 103.2(6)
HC Cu05 HH 96(3)
HC Cu05 HI 134(3)
HH Cu05 HI 90(3)
Cu01 Cu06 Cu02 58.79(3)
Cu01 Cu06 Cu03 59.06(3)
Cu01 Cu06 Cu0O 112.18(4)
Cu01 Cu06 HC 85(2)
Cu01 Cu06 HD 64(2)
Cu01 Cu06 HH 61(3)
Cu02 Cu06 HC 132(2)
Cu02 Cu06 HD 46(2)
Cu02 Cu06 HH 99(3)
Cu03 Cu06 Cu02 59.79(3)
Cu03 Cu06 HC 130(2)
Cu03 Cu06 HD 102(2)
Cu03 Cu06 HH 45(3)
Cu05 Cu06 Cu01 61.82(3)
Cu05 Cu06 Cu02 120.51(4)
Cu05 Cu06 Cu03 87.45(4)
Cu05 Cu06 Cu09 62.73(3)
Cu05 Cu06 Cu0L 93.30(4)
Cu05 Cu06 Cu0O 160.73(5)
Cu05 Cu06 HC 43(2)
Cu05 Cu06 HD 108(2)
Cu05 Cu06 HH 46(3)
Cu09 Cu06 Cu01 61.39(3)
Cu09 Cu06 Cu02 91.25(4)
Cu09 Cu06 Cu03 120.41(4)
Cu09 Cu06 Cu0L 155.32(5)
Cu09 Cu06 Cu0O 98.10(4)
Cu09 Cu06 HC 41(2)
Cu09 Cu06 HD 51(2)
Cu09 Cu06 HH 102(3)
Cu0L Cu06 Cu01 114.15(4)
Cu0L Cu06 Cu02 107.15(4)
Cu0L Cu06 Cu03 60.04(3)
Cu0L Cu06 Cu0O 105.53(4)
Cu0L Cu06 HC 117(2)
Cu0L Cu06 HD 152(2)
Cu0L Cu06 HH 60(3)
Cu0O Cu06 Cu02 58.10(3)
Cu0O Cu06 Cu03 105.32(4)
Cu0O Cu06 HC 121(2)
Cu0O Cu06 HD 56(2)
Cu0O Cu06 HH 150(3)
S010 Cu06 Cu01 157.51(6)
S010 Cu06 Cu02 101.44(5)
S010 Cu06 Cu03 102.96(5)
S010 Cu06 Cu05 135.55(6)
S010 Cu06 Cu09 135.02(6)
S010 Cu06 Cu0L 58.32(5)
S010 Cu06 Cu0O 56.46(5)
S010 Cu06 HC 117(2)
S010 Cu06 HD 112(2)
S010 Cu06 HH 118(3)
HC Cu06 HD 91(3)
HC Cu06 HH 88(4)
HD Cu06 HH 124(4)
Cu01 Cu07 Cu04 59.02(3)
Cu01 Cu07 Cu0A 58.96(3)
Cu01 Cu07 Cu0F 114.50(4)
Cu01 Cu07 Cu0H 116.33(4)
Cu01 Cu07 HA 87.3(19)
Cu01 Cu07 HB 56(3)
Cu01 Cu07 HG 61(3)
Cu03 Cu07 Cu01 61.68(3)
Cu03 Cu07 Cu04 57.34(3)
Cu03 Cu07 Cu08 93.07(4)
Cu03 Cu07 Cu0A 110.90(4)
Cu03 Cu07 Cu0F 164.02(5)
Cu03 Cu07 Cu0H 97.86(4)
Cu03 Cu07 HA 45.5(19)
Cu03 Cu07 HB 116(3)
Cu03 Cu07 HG 51.1(16)
Cu04 Cu07 Cu0A 63.63(3)
Cu04 Cu07 Cu0F 106.91(4)
Cu04 Cu07 Cu0H 154.72(5)
Cu04 Cu07 HA 38.3(19)
Cu04 Cu07 HB 99(3)
Cu04 Cu07 HG 101(3)
Cu08 Cu07 Cu01 60.31(3)
Cu08 Cu07 Cu04 119.32(4)
Cu08 Cu07 Cu0A 86.37(4)
Cu08 Cu07 Cu0F 97.99(4)
Cu08 Cu07 Cu0H 61.92(3)
Cu08 Cu07 HA 137.8(19)
Cu08 Cu07 HB 45(3)
Cu08 Cu07 HG 46.2(7)
Cu0A Cu07 HA 100.0(19)
Cu0A Cu07 HB 43(3)
Cu0A Cu07 HG 117(2)
Cu0F Cu07 Cu0A 58.68(3)
Cu0F Cu07 Cu0H 97.52(4)
Cu0F Cu07 HA 121.1(19)
Cu0F Cu07 HB 66(3)
Cu0F Cu07 HG 142.9(11)
Cu0H Cu07 Cu0A 138.36(5)
Cu0H Cu07 HA 121.6(19)
Cu0H Cu07 HB 97(3)
Cu0H Cu07 HG 60(3)
S0S Cu07 Cu01 159.08(6)
S0S Cu07 Cu03 134.55(6)
S0S Cu07 Cu04 137.70(6)
S0S Cu07 Cu08 101.72(5)
S0S Cu07 Cu0A 112.72(5)
S0S Cu07 Cu0F 54.05(4)
S0S Cu07 Cu0H 55.18(4)
S0S Cu07 HA 113.6(19)
S0S Cu07 HB 104(3)
S0S Cu07 HG 115(3)
HA Cu07 HB 137(4)
HA Cu07 HG 96(2)
HB Cu07 HG 87(3)
Cu01 Cu08 Cu0B 59.57(3)
Cu01 Cu08 Cu0D 57.53(3)
Cu01 Cu08 Cu0H 115.66(4)
Cu01 Cu08 Cu0P 108.29(4)
Cu01 Cu08 HB 58(4)
Cu01 Cu08 HF 86(2)
Cu01 Cu08 HG 61(3)
Cu02 Cu08 Cu01 61.80(3)
Cu02 Cu08 Cu07 89.18(4)
Cu02 Cu08 Cu0B 58.48(3)
Cu02 Cu08 Cu0D 108.27(4)
Cu02 Cu08 Cu0H 93.48(4)
Cu02 Cu08 Cu0P 166.63(5)
Cu02 Cu08 HB 118(4)
Cu02 Cu08 HF 54(2)
Cu02 Cu08 HG 49(3)
Cu07 Cu08 Cu01 60.24(3)
Cu07 Cu08 Cu0B 119.62(4)
Cu07 Cu08 Cu0D 91.51(4)
Cu07 Cu08 Cu0H 61.22(3)
Cu07 Cu08 Cu0P 93.22(4)
Cu07 Cu08 HB 51(4)
Cu07 Cu08 HF 140(2)
Cu07 Cu08 HG 44(3)
Cu0B Cu08 Cu0D 59.91(3)
Cu0B Cu08 Cu0H 151.16(5)
Cu0B Cu08 HB 98(4)
Cu0B Cu08 HF 31(2)
Cu0B Cu08 HG 100(3)
Cu0D Cu08 HB 44(4)
Cu0D Cu08 HF 87(2)
Cu0D Cu08 HG 117(3)
Cu0H Cu08 Cu0D 145.20(4)
Cu0H Cu08 HB 102(4)
Cu0H Cu08 HF 128(2)
Cu0H Cu08 HG 59(3)
Cu0P Cu08 Cu0B 109.32(4)
Cu0P Cu08 Cu0D 58.56(3)
Cu0P Cu08 Cu0H 99.20(4)
Cu0P Cu08 HB 55(4)
Cu0P Cu08 HF 120(2)
Cu0P Cu08 HG 137(3)
S0X Cu08 Cu01 154.65(6)
S0X Cu08 Cu02 135.89(6)
S0X Cu08 Cu07 98.01(5)
S0X Cu08 Cu0B 141.44(6)
S0X Cu08 Cu0D 114.93(6)
S0X Cu08 Cu0H 54.61(5)
S0X Cu08 Cu0P 56.73(5)
S0X Cu08 HB 99(4)
S0X Cu08 HF 119(2)
S0X Cu08 HG 114(3)
HB Cu08 HF 128(4)
HB Cu08 HG 90(5)
HF Cu08 HG 102(4)
Cu01 Cu09 Cu0C 57.50(3)
Cu01 Cu09 Cu0I 107.99(4)
Cu01 Cu09 Cu0N 116.67(4)
Cu01 Cu09 HC 89(3)
Cu01 Cu09 HD 61.9(19)
Cu01 Cu09 HE 58(4)
Cu05 Cu09 Cu01 60.66(3)
Cu05 Cu09 Cu0B 120.42(4)
Cu05 Cu09 Cu0C 61.16(3)
Cu05 Cu09 Cu0I 112.63(4)
Cu05 Cu09 Cu0N 151.06(5)
Cu05 Cu09 HC 40(3)
Cu05 Cu09 HD 97(2)
Cu05 Cu09 HE 98(2)
Cu06 Cu09 Cu01 61.78(3)
Cu06 Cu09 Cu05 58.61(3)
Cu06 Cu09 Cu0B 88.71(4)
Cu06 Cu09 Cu0C 108.65(4)
Cu06 Cu09 Cu0I 168.48(5)
Cu06 Cu09 Cu0N 93.84(4)
Cu06 Cu09 HC 46(2)
Cu06 Cu09 HD 43(2)
Cu06 Cu09 HE 118(4)
Cu0B Cu09 Cu01 60.02(3)
Cu0B Cu09 Cu0C 91.09(4)
Cu0B Cu09 Cu0I 90.24(4)
Cu0B Cu09 Cu0N 62.22(3)
Cu0B Cu09 HC 134(2)
Cu0B Cu09 HD 49(2)
Cu0B Cu09 HE 52.4(19)
Cu0C Cu09 HC 99(3)
Cu0C Cu09 HD 119(2)
Cu0C Cu09 HE 42.7(7)
Cu0I Cu09 Cu0C 59.90(3)
Cu0I Cu09 Cu0N 95.81(4)
Cu0I Cu09 HC 133(3)
Cu0I Cu09 HD 139(2)
Cu0I Cu09 HE 53(4)
Cu0N Cu09 Cu0C 145.00(5)
Cu0N Cu09 HC 115(3)
Cu0N Cu09 HD 61.8(19)
Cu0N Cu09 HE 103.1(10)
S0Z Cu09 Cu01 156.11(6)
S0Z Cu09 Cu05 139.14(6)
S0Z Cu09 Cu06 135.31(6)
S0Z Cu09 Cu0B 99.76(5)
S0Z Cu09 Cu0C 114.90(5)
S0Z Cu09 Cu0I 56.13(5)
S0Z Cu09 Cu0N 54.50(5)
S0Z Cu09 HC 115(3)
S0Z Cu09 HD 116.2(19)
S0Z Cu09 HE 101(4)
HC Cu09 HD 88(3)
HC Cu09 HE 138(3)
HD Cu09 HE 96(4)
Cu01 Cu0A Cu04 56.57(3)
Cu01 Cu0A Cu07 58.59(3)
Cu01 Cu0A Cu0F 115.83(4)
Cu01 Cu0A H 87(3)
Cu01 Cu0A HB 57(4)
Cu01 Cu0A HI 56.9(6)
Cu04 Cu0A H 128(3)
Cu04 Cu0A HB 97(4)
Cu04 Cu0A HI 44(4)
Cu07 Cu0A Cu04 56.87(3)
Cu07 Cu0A H 135(3)
Cu07 Cu0A HB 49(4)
Cu07 Cu0A HI 96(3)
Cu0C Cu0A Cu01 60.05(3)
Cu0C Cu0A Cu04 84.86(4)
Cu0C Cu0A Cu07 118.33(4)
Cu0C Cu0A Cu0F 167.07(5)
Cu0C Cu0A Cu0J 84.42(4)
Cu0C Cu0A H 44(3)
Cu0C Cu0A HB 100(4)
Cu0C Cu0A HI 43(4)
Cu0D Cu0A Cu01 60.67(3)
Cu0D Cu0A Cu04 117.03(4)
Cu0D Cu0A Cu07 94.63(4)
Cu0D Cu0A Cu0C 59.54(3)
Cu0D Cu0A Cu0F 107.55(4)
Cu0D Cu0A Cu0J 143.78(5)
Cu0D Cu0A H 41(3)
Cu0D Cu0A HB 50(3)
Cu0D Cu0A HI 96(3)
Cu0F Cu0A Cu04 103.14(4)
Cu0F Cu0A Cu07 60.46(3)
Cu0F Cu0A H 127(3)
Cu0F Cu0A HB 69(4)
Cu0F Cu0A HI 147(4)
Cu0J Cu0A Cu01 106.14(4)
Cu0J Cu0A Cu04 57.88(3)
Cu0J Cu0A Cu07 106.66(4)
Cu0J Cu0A Cu0F 108.42(4)
Cu0J Cu0A H 110(3)
Cu0J Cu0A HB 154(4)
Cu0J Cu0A HI 53.6(15)
S00Q Cu0A Cu01 144.08(6)
S00Q Cu0A Cu04 89.74(5)
S00Q Cu0A Cu07 94.12(5)
S00Q Cu0A Cu0C 135.75(6)
S00Q Cu0A Cu0D 152.18(6)
S00Q Cu0A Cu0F 55.43(5)
S00Q Cu0A Cu0J 56.38(5)
S00Q Cu0A H 128(3)
S00Q Cu0A HB 124(4)
S00Q Cu0A HI 109(2)
H Cu0A HB 90(4)
H Cu0A HI 86(5)
HB Cu0A HI 114(4)
Cu01 Cu0B Cu08 59.78(3)
Cu01 Cu0B Cu0D 58.43(3)
Cu01 Cu0B Cu0G 112.32(4)
Cu01 Cu0B Cu0N 116.02(4)
Cu01 Cu0B HD 61.7(19)
Cu01 Cu0B HE 56(3)
Cu01 Cu0B HF 90(3)
Cu02 Cu0B Cu01 61.56(3)
Cu02 Cu0B Cu08 57.53(3)
Cu02 Cu0B Cu09 93.56(4)
Cu02 Cu0B Cu0D 109.57(4)
Cu02 Cu0B Cu0G 163.88(5)
Cu02 Cu0B Cu0N 99.26(4)
Cu02 Cu0B HD 50.0(19)
Cu02 Cu0B HE 117(3)
Cu02 Cu0B HF 53(3)
Cu08 Cu0B Cu0D 62.42(3)
Cu08 Cu0B Cu0G 106.35(4)
Cu08 Cu0B Cu0N 156.31(5)
Cu08 Cu0B HD 101.1(19)
Cu08 Cu0B HE 98.5(18)
Cu08 Cu0B HF 35(3)
Cu09 Cu0B Cu01 60.29(3)
Cu09 Cu0B Cu08 120.06(4)
Cu09 Cu0B Cu0D 86.65(4)
Cu09 Cu0B Cu0G 95.62(4)
Cu09 Cu0B Cu0N 61.23(3)
Cu09 Cu0B HD 48.1(19)
Cu09 Cu0B HE 45.2(15)
Cu09 Cu0B HF 144(3)
Cu0D Cu0B Cu0G 57.93(3)
Cu0D Cu0B Cu0N 138.08(4)
Cu0D Cu0B HD 117.6(19)
Cu0D Cu0B HE 43.6(6)
Cu0D Cu0B HF 93(3)
Cu0G Cu0B HD 142.7(19)
Cu0G Cu0B HE 63(3)
Cu0G Cu0B HF 114(3)
Cu0N Cu0B Cu0G 96.77(4)
Cu0N Cu0B HD 61.1(19)
Cu0N Cu0B HE 96.5(10)
Cu0N Cu0B HF 129(3)
S0Y Cu0B Cu01 155.15(6)
S0Y Cu0B Cu02 138.10(6)
S0Y Cu0B Cu08 139.08(6)
S0Y Cu0B Cu09 98.60(5)
S0Y Cu0B Cu0D 111.05(6)
S0Y Cu0B Cu0G 53.12(5)
S0Y Cu0B Cu0N 54.51(5)
S0Y Cu0B HD 115.5(19)
S0Y Cu0B HE 100(3)
S0Y Cu0B HF 114(3)
HD Cu0B HE 89(3)
HD Cu0B HF 103(3)
HE Cu0B HF 134(3)
Cu01 Cu0C Cu05 59.42(3)
Cu01 Cu0C Cu09 58.69(3)
Cu01 Cu0C Cu0E 116.32(4)
Cu01 Cu0C Cu0I 108.29(4)
Cu01 Cu0C H 88(3)
Cu01 Cu0C HE 58(4)
Cu01 Cu0C HI 59.4(13)
Cu05 Cu0C Cu09 56.66(3)
Cu05 Cu0C H 140(3)
Cu05 Cu0C HE 94(3)
Cu05 Cu0C HI 49.7(5)
Cu09 Cu0C H 128(3)
Cu09 Cu0C HE 42.5(19)
Cu09 Cu0C HI 99.4(9)
Cu0A Cu0C Cu01 61.65(3)
Cu0A Cu0C Cu05 96.42(4)
Cu0A Cu0C Cu09 120.15(4)
Cu0A Cu0C Cu0E 107.97(4)
Cu0A Cu0C Cu0I 143.49(5)
Cu0A Cu0C H 45(3)
Cu0A Cu0C HE 100(2)
Cu0A Cu0C HI 51.1(7)
Cu0D Cu0C Cu01 61.27(3)
Cu0D Cu0C Cu05 120.34(4)
Cu0D Cu0C Cu09 87.55(4)
Cu0D Cu0C Cu0A 59.66(3)
Cu0D Cu0C Cu0E 167.46(5)
Cu0D Cu0C Cu0I 84.38(4)
Cu0D Cu0C H 41(3)
Cu0D Cu0C HE 47.8(6)
Cu0D Cu0C HI 103.0(11)
Cu0E Cu0C Cu05 60.23(3)
Cu0E Cu0C Cu09 101.63(4)
Cu0E Cu0C Cu0I 107.62(4)
Cu0E Cu0C H 130(3)
Cu0E Cu0C HE 143.2(9)
Cu0E Cu0C HI 67.4(12)
Cu0I Cu0C Cu05 108.06(4)
Cu0I Cu0C Cu09 59.07(3)
Cu0I Cu0C H 104(3)
Cu0I Cu0C HE 52(4)
Cu0I Cu0C HI 157.4(6)
S00U Cu0C Cu01 146.73(6)
S00U Cu0C Cu05 95.36(5)
S00U Cu0C Cu09 89.97(5)
S00U Cu0C Cu0A 149.22(6)
S00U Cu0C Cu0D 134.20(6)
S00U Cu0C Cu0E 55.22(5)
S00U Cu0C Cu0I 56.00(5)
S00U Cu0C H 122(3)
S00U Cu0C HE 107(3)
S00U Cu0C HI 122.5(11)
H Cu0C HE 87(3)
H Cu0C HI 95(3)
HE Cu0C HI 118(4)
Cu01 Cu0D Cu08 58.29(3)
Cu01 Cu0D Cu0B 59.02(3)
Cu01 Cu0D Cu0G 117.20(4)
Cu01 Cu0D Cu0P 108.37(4)
Cu01 Cu0D H 91(3)
Cu01 Cu0D HB 57(4)
Cu01 Cu0D HE 58(4)
Cu08 Cu0D H 132(3)
Cu08 Cu0D HB 42(3)
Cu08 Cu0D HE 100(4)
Cu0A Cu0D Cu01 61.88(3)
Cu0A Cu0D Cu08 86.93(4)
Cu0A Cu0D Cu0B 120.60(4)
Cu0A Cu0D Cu0G 163.96(5)
Cu0A Cu0D Cu0P 85.87(4)
Cu0A Cu0D H 45(3)
Cu0A Cu0D HB 47(3)
Cu0A Cu0D HE 101(2)
Cu0B Cu0D Cu08 57.67(3)
Cu0B Cu0D H 138(3)
Cu0B Cu0D HB 94(3)
Cu0B Cu0D HE 50(2)
Cu0C Cu0D Cu01 60.86(3)
Cu0C Cu0D Cu08 118.99(4)
Cu0C Cu0D Cu0A 60.80(3)
Cu0C Cu0D Cu0B 94.34(4)
Cu0C Cu0D Cu0G 104.06(4)
Cu0C Cu0D Cu0P 146.47(5)
Cu0C Cu0D H 44(3)
Cu0C Cu0D HB 100(4)
Cu0C Cu0D HE 48.0(6)
Cu0G Cu0D Cu08 106.33(4)
Cu0G Cu0D Cu0B 62.64(3)
Cu0G Cu0D H 121(3)
Cu0G Cu0D HB 147(3)
Cu0G Cu0D HE 68(3)
Cu0P Cu0D Cu08 57.88(3)
Cu0P Cu0D Cu0B 106.85(4)
Cu0P Cu0D Cu0G 108.68(4)
Cu0P Cu0D H 110(3)
Cu0P Cu0D HB 54(4)
Cu0P Cu0D HE 157(3)
S00V Cu0D Cu01 148.19(6)
S00V Cu0D Cu08 92.30(5)
S00V Cu0D Cu0A 134.34(6)
S00V Cu0D Cu0B 96.40(6)
S00V Cu0D Cu0C 147.72(6)
S00V Cu0D Cu0G 55.75(5)
S00V Cu0D Cu0P 56.42(5)
S00V Cu0D H 120(3)
S00V Cu0D HB 110(4)
S00V Cu0D HE 123(3)
H Cu0D HB 92(4)
H Cu0D HE 91(3)
HB Cu0D HE 116(6)
Cu0C Cu0E Cu05 60.58(3)
S0T Cu0E Cu05 54.25(5)
S0T Cu0E Cu0C 114.82(5)
S0T Cu0E S00U 130.09(7)
S00U Cu0E Cu05 94.46(5)
S00U Cu0E Cu0C 53.49(4)
S011 Cu0E Cu05 127.19(6)
S011 Cu0E Cu0C 100.49(6)
S011 Cu0E S0T 116.76(7)
S011 Cu0E S00U 113.15(7)
Cu0A Cu0F Cu07 60.86(3)
S00Q Cu0F Cu07 93.69(5)
S00Q Cu0F Cu0A 54.33(5)
S0S Cu0F Cu07 54.53(5)
S0S Cu0F Cu0A 115.40(5)
S0S Cu0F S00Q 127.97(7)
S14 Cu0F Cu07 127.17(6)
S14 Cu0F Cu0A 101.67(5)
S14 Cu0F S00Q 116.51(7)
S14 Cu0F S0S 115.50(7)
Cu0B Cu0G Cu0I 82.81(4)
Cu0D Cu0G Cu0B 59.42(3)
Cu0D Cu0G Cu0I 78.43(4)
S00V Cu0G Cu0B 92.89(5)
S00V Cu0G Cu0D 53.85(5)
S00V Cu0G Cu0I 125.15(6)
S0Y Cu0G Cu0B 52.50(5)
S0Y Cu0G Cu0D 111.92(6)
S0Y Cu0G Cu0I 92.09(5)
S0Y Cu0G S00V 127.40(7)
S15 Cu0G Cu0B 133.40(6)
S15 Cu0G Cu0D 106.94(6)
S15 Cu0G Cu0I 50.72(5)
S15 Cu0G S00V 114.93(7)
S15 Cu0G S0Y 117.52(7)
Cu07 Cu0H Cu08 56.86(3)
Cu07 Cu0H Cu0K 81.03(4)
Cu08 Cu0H Cu0K 84.44(4)
S0S Cu0H Cu07 53.98(4)
S0S Cu0H Cu08 96.87(5)
S0S Cu0H Cu0K 121.44(6)
S0X Cu0H Cu07 93.71(5)
S0X Cu0H Cu08 53.19(4)
S0X Cu0H Cu0K 129.86(5)
S0X Cu0H S0S 92.23(6)
S13 Cu0H Cu07 118.23(6)
S13 Cu0H Cu08 130.19(6)
S13 Cu0H Cu0K 48.63(5)
S13 Cu0H S0S 119.68(7)
S13 Cu0H S0X 143.76(7)
Cu09 Cu0I Cu0C 61.03(3)
Cu09 Cu0I Cu0G 91.29(4)
Cu0C Cu0I Cu0G 93.12(4)
S00U Cu0I Cu09 89.21(5)
S00U Cu0I Cu0C 52.60(4)
S00U Cu0I Cu0G 139.49(6)
S0Z Cu0I Cu09 53.15(5)
S0Z Cu0I Cu0C 113.10(6)
S0Z Cu0I Cu0G 98.69(5)
S0Z Cu0I S00U 113.53(7)
S15 Cu0I Cu09 142.08(6)
S15 Cu0I Cu0C 118.10(6)
S15 Cu0I Cu0G 51.10(5)
S15 Cu0I S00U 121.41(7)
S15 Cu0I S0Z 120.06(7)
Cu0A Cu0J Cu04 65.26(4)
S00Q Cu0J Cu04 93.79(5)
S00Q Cu0J Cu0A 55.06(5)
S00Q Cu0J S00R 118.83(7)
S00R Cu0J Cu04 53.85(5)
S00R Cu0J Cu0A 118.62(5)
S011 Cu0J Cu04 134.74(6)
S011 Cu0J Cu0A 118.08(6)
S011 Cu0J S00Q 126.32(7)
S011 Cu0J S00R 109.77(7)
Cu02 Cu0K Cu0H 84.18(4)
Cu03 Cu0K Cu02 61.33(3)
Cu03 Cu0K Cu0H 88.46(4)
S0W Cu0K Cu02 100.05(5)
S0W Cu0K Cu03 54.18(4)
S0W Cu0K Cu0H 131.01(5)
S12 Cu0K Cu02 54.55(5)
S12 Cu0K Cu03 102.01(5)
S12 Cu0K Cu0H 121.42(6)
S12 Cu0K S0W 98.74(7)
S13 Cu0K Cu02 128.08(6)
S13 Cu0K Cu03 123.97(6)
S13 Cu0K Cu0H 48.02(5)
S13 Cu0K S0W 125.05(7)
S13 Cu0K S12 128.77(7)
Cu03 Cu0L Cu0M 84.42(4)
Cu06 Cu0L Cu03 61.52(3)
Cu06 Cu0L Cu0M 87.92(4)
S0W Cu0L Cu03 54.24(5)
S0W Cu0L Cu06 101.07(5)
S0W Cu0L Cu0M 122.94(6)
S0W Cu0L S010 98.70(6)
S010 Cu0L Cu03 101.37(6)
S010 Cu0L Cu06 54.65(5)
S010 Cu0L Cu0M 129.63(5)
S17 Cu0L Cu03 128.24(6)
S17 Cu0L Cu06 122.12(6)
S17 Cu0L Cu0M 47.38(5)
S17 Cu0L S0W 131.88(7)
S17 Cu0L S010 122.42(7)
Cu04 Cu0M Cu0L 83.45(4)
Cu05 Cu0M Cu04 56.94(3)
Cu05 Cu0M Cu0L 80.54(4)
S00R Cu0M Cu04 52.64(5)
S00R Cu0M Cu05 92.60(5)
S00R Cu0M Cu0L 129.21(6)
S00R Cu0M S0T 91.23(6)
S0T Cu0M Cu04 96.57(5)
S0T Cu0M Cu05 53.51(5)
S0T Cu0M Cu0L 121.26(6)
S17 Cu0M Cu04 129.43(6)
S17 Cu0M Cu05 116.37(6)
S17 Cu0M Cu0L 48.23(5)
S17 Cu0M S00R 146.49(8)
S17 Cu0M S0T 118.98(7)
Cu09 Cu0N Cu0B 56.55(3)
Cu09 Cu0N Cu0O 83.63(4)
Cu0B Cu0N Cu0O 78.30(4)
S0Y Cu0N Cu09 93.70(5)
S0Y Cu0N Cu0B 52.67(5)
S0Y Cu0N Cu0O 119.92(5)
S0Z Cu0N Cu09 52.92(5)
S0Z Cu0N Cu0B 94.27(5)
S0Z Cu0N Cu0O 129.36(6)
S0Z Cu0N S0Y 90.73(7)
S16 Cu0N Cu09 129.74(6)
S16 Cu0N Cu0B 112.68(6)
S16 Cu0N Cu0O 47.60(5)
S16 Cu0N S0Y 118.53(7)
S16 Cu0N S0Z 148.31(7)
Cu02 Cu0O Cu06 62.24(3)
Cu02 Cu0O Cu0N 89.73(4)
Cu06 Cu0O Cu0N 83.67(4)
S010 Cu0O Cu02 103.57(5)
S010 Cu0O Cu06 54.96(5)
S010 Cu0O Cu0N 119.51(5)
S010 Cu0O S12 101.29(7)
S12 Cu0O Cu02 54.82(5)
S12 Cu0O Cu06 102.32(5)
S12 Cu0O Cu0N 131.97(6)
S16 Cu0O Cu02 121.94(6)
S16 Cu0O Cu06 127.11(6)
S16 Cu0O Cu0N 46.43(5)
S16 Cu0O S010 128.91(7)
S16 Cu0O S12 122.71(7)
Cu08 Cu0P Cu0D 63.56(3)
S00V Cu0P Cu08 94.71(5)
S00V Cu0P Cu0D 54.06(5)
S00V Cu0P S0X 122.53(7)
S0X Cu0P Cu08 54.75(5)
S0X Cu0P Cu0D 117.93(6)
S14 Cu0P Cu08 134.11(7)
S14 Cu0P Cu0D 117.32(6)
S14 Cu0P S00V 123.83(7)
S14 Cu0P S0X 109.82(7)
Cu0A S00Q Cu0F 70.24(5)
Cu0A S00Q Cu0J 68.56(5)
Cu0F S00Q Cu0J 132.94(8)
C02G S00Q Cu0A 106.0(2)
C02G S00Q Cu0F 102.7(2)
C02G S00Q Cu0J 109.6(2)
Cu04 S00R Cu0J 69.08(5)
Cu04 S00R Cu0M 73.29(6)
Cu0M S00R Cu0J 121.88(7)
C02E S00R Cu04 108.0(2)
C02E S00R Cu0J 114.5(2)
C02E S00R Cu0M 118.5(2)
Cu07 S0S Cu0H 70.85(5)
Cu0F S0S Cu07 71.42(5)
Cu0F S0S Cu0H 121.58(7)
C02Q S0S Cu07 105.3(2)
C02Q S0S Cu0F 123.6(2)
C02Q S0S Cu0H 108.4(2)
Cu05 S0T Cu0M 70.43(5)
Cu0E S0T Cu05 72.41(6)
Cu0E S0T Cu0M 122.21(7)
C033 S0T Cu05 109.5(2)
C033 S0T Cu0E 122.4(2)
C033 S0T Cu0M 111.0(2)
Cu0C S00U Cu0E 71.29(5)
Cu0C S00U Cu0I 71.40(5)
Cu0E S00U Cu0I 135.84(7)
C02C S00U Cu0C 104.6(2)
C02C S00U Cu0E 101.5(2)
C02C S00U Cu0I 110.0(2)
Cu0D S00V Cu0G 70.40(5)
Cu0D S00V Cu0P 69.52(6)
Cu0G S00V Cu0P 133.80(8)
C02B S00V Cu0D 104.0(2)
C02B S00V Cu0G 105.4(2)
C02B S00V Cu0P 105.7(2)
Cu03 S0W Cu0K 67.94(5)
Cu03 S0W Cu0L 69.68(5)
Cu0L S0W Cu0K 125.23(7)
C034 S0W Cu03 109.3(2)
C034 S0W Cu0K 119.7(2)
C034 S0W Cu0L 105.9(2)
Cu08 S0X Cu0H 72.20(6)
Cu08 S0X Cu0P 68.51(5)
Cu0H S0X Cu0P 120.58(7)
C03E S0X Cu08 106.9(2)
C03E S0X Cu0H 125.3(2)
C03E S0X Cu0P 108.0(2)
Cu0B S0Y Cu0G 74.38(6)
Cu0B S0Y Cu0N 72.82(6)
Cu0G S0Y Cu0N 125.39(8)
C036 S0Y Cu0B 110.2(2)
C036 S0Y Cu0G 120.1(2)
C036 S0Y Cu0N 111.7(2)
Cu09 S0Z Cu0I 70.72(5)
Cu09 S0Z Cu0N 72.59(5)
Cu0N S0Z Cu0I 117.86(7)
C02P S0Z Cu09 109.4(2)
C02P S0Z Cu0I 114.8(2)
C02P S0Z Cu0N 124.0(2)
Cu06 S010 Cu0L 67.03(5)
Cu06 S010 Cu0O 68.58(6)
Cu0O S010 Cu0L 122.11(7)
C02L S010 Cu06 105.2(2)
C02L S010 Cu0L 117.2(2)
C02L S010 Cu0O 108.8(2)
Cu0E S011 Cu0J 85.90(6)
C02F S011 Cu0E 110.9(2)
C02F S011 Cu0J 98.6(2)
Cu02 S12 Cu0K 69.52(5)
Cu02 S12 Cu0O 66.97(5)
Cu0K S12 Cu0O 123.29(7)
C02U S12 Cu02 106.5(2)
C02U S12 Cu0K 109.5(2)
C02U S12 Cu0O 116.4(2)
Cu0H S13 Cu0K 83.35(6)
C02Y S13 Cu0H 105.8(2)
C02Y S13 Cu0K 108.8(2)
Cu0P S14 Cu0F 86.14(7)
C037 S14 Cu0F 107.6(2)
C037 S14 Cu0P 104.0(2)
Cu0I S15 Cu0G 78.18(6)
C03B S15 Cu0G 106.5(2)
C03B S15 Cu0I 109.6(2)
Cu0N S16 Cu0O 85.97(7)
C03I S16 Cu0N 110.9(2)
C03I S16 Cu0O 108.0(2)
Cu0M S17 Cu0L 84.39(7)
C04Z S17 Cu0L 114.2(2)
C04Z S17 Cu0M 109.4(3)
C035 P01H C03Y 107.3(3)
C04B P01H C035 111.1(3)
C04B P01H C03Y 109.6(3)
C04K P01H C035 113.5(3)
C04K P01H C03Y 107.2(3)
C04K P01H C04B 108.0(4)
C03X P01M C068 110.2(4)
C04Y P01M C03X 110.1(4)
C04Y P01M C068 110.7(4)
C05H P01M C03X 109.3(4)
C05H P01M C04Y 109.5(4)
C05H P01M C068 106.9(4)
C04O P01P C05I 108.0(4)
C04O P01P C05N 110.7(4)
C04O P01P C064 111.6(4)
C05I P01P C064 110.2(4)
C05N P01P C05I 110.0(4)
C05N P01P C064 106.4(4)
C02H C02B S00V 121.7(5)
C02H C02B C02I 117.3(6)
C02I C02B S00V 120.9(5)
C02D C02C S00U 121.7(5)
C02D C02C C03U 118.2(6)
C03U C02C S00U 120.1(5)
C02C C02D H02D 119.3
C031 C02D C02C 121.4(6)
C031 C02D H02D 119.3
C03H C02E S00R 122.7(5)
C03J C02E S00R 119.8(5)
C03J C02E C03H 117.5(6)
C04A C02F S011 122.5(5)
C04A C02F C04N 115.5(7)
C04N C02F S011 122.0(6)
C02J C02G S00Q 122.5(5)
C02T C02G S00Q 120.4(5)
C02T C02G C02J 117.1(6)
C02B C02H H02H 118.7
C03C C02H C02B 122.7(6)
C03C C02H H02H 118.7
C02B C02I Cl1F 121.2(6)
C02B C02I C032 121.0(7)
C032 C02I Cl1F 117.8(5)
C02G C02J H02J 119.1
C02M C02J C02G 121.8(6)
C02M C02J H02J 119.1
C02P C02K Cl1A 121.0(5)
C046 C02K Cl1A 117.9(5)
C046 C02K C02P 121.1(7)
C02V C02L S010 121.8(5)
C03A C02L S010 121.5(5)
C03A C02L C02V 116.6(6)
C02J C02M H02M 120.3
C044 C02M C02J 119.3(7)
C044 C02M H02M 120.3
C02X C02N Cl1L 119.1(5)
C02X C02N C030 121.7(6)
C030 C02N Cl1L 119.2(6)
C02Q C02O H02O 118.6
C030 C02O H02O 118.6
C030 C02O C02Q 122.8(6)
C02K C02P S0Z 120.2(5)
C02S C02P S0Z 122.4(5)
C02S C02P C02K 117.4(6)
C02O C02Q S0S 121.8(5)
C02O C02Q C02R 115.7(6)
C02R C02Q S0S 122.2(5)
C02Q C02R Cl19 120.5(5)
C02X C02R Cl19 117.4(5)
C02X C02R C02Q 122.1(6)
C02P C02S H02S 118.7
C02P C02S C03F 122.6(7)
C03F C02S H02S 118.7
C02G C02T Cl1C 120.8(6)
C02Z C02T Cl1C 117.5(5)
C02Z C02T C02G 121.7(6)
C03L C02U S12 123.5(5)
C03L C02U C05R 115.7(7)
C05R C02U S12 120.7(6)
C02L C02V H02V 118.7
C03M C02V C02L 122.5(7)
C03M C02V H02V 118.7
C03M C02W Cl1V 117.7(6)
C04W C02W Cl1V 121.1(6)
C04W C02W C03M 121.2(7)
C02N C02X C02R 118.5(6)
C02N C02X H02X 120.7
C02R C02X H02X 120.7
C03P C02Y S13 119.7(6)
C04Q C02Y S13 123.2(6)
C04Q C02Y C03P 117.1(7)
C02T C02Z H02Z 120.3
C044 C02Z C02T 119.4(6)
C044 C02Z H02Z 120.3
C02N C030 C02O 119.1(7)
C02N C030 H030 120.4
C02O C030 H030 120.4
C02D C031 H031 120.5
C03S C031 C02D 119.1(7)
C03S C031 H031 120.5
C02I C032 H032 120.7
C03N C032 C02I 118.6(7)
C03N C032 H032 120.7
C03G C033 S0T 121.9(5)
C03G C033 C04C 116.6(6)
C04C C033 S0T 121.1(5)
C03R C034 S0W 122.4(5)
C03W C034 S0W 120.8(6)
C03W C034 C03R 116.7(6)
C03K C035 P01H 122.4(6)
C043 C035 P01H 118.9(5)
C043 C035 C03K 118.8(7)
C03D C036 S0Y 122.0(5)
C04H C036 S0Y 120.6(5)
C04H C036 C03D 117.3(6)
C03Z C037 S14 123.7(5)
C04L C037 S14 119.3(5)
C04L C037 C03Z 116.9(6)
C03B C038 H038 118.6
C03T C038 H038 118.6
C03T C038 C03B 122.8(7)
C03E C039 H039 119.5
C05D C039 H039 119.5
C05D C039 C03E 121.1(7)
C02L C03A Cl1J 120.5(5)
C02L C03A C04W 121.8(7)
C04W C03A Cl1J 117.7(6)
C038 C03B S15 123.7(5)
C038 C03B C04E 115.2(6)
C04E C03B S15 121.1(5)
C02H C03C H03C 120.8
C02H C03C C03N 118.5(7)
C03N C03C H03C 120.8
C036 C03D H03D 119.3
C03Q C03D C036 121.4(7)
C03Q C03D H03D 119.3
C039 C03E S0X 120.7(5)
C04R C03E S0X 120.6(5)
C04R C03E C039 118.4(7)
C02S C03F H03F 121.1
C02S C03F C04J 117.7(7)
C04J C03F H03F 121.1
C033 C03G Cl1K 120.3(5)
C053 C03G Cl1K 116.4(6)
C053 C03G C033 123.3(7)
C02E C03H H03H 119.3
C04T C03H C02E 121.5(7)
C04T C03H H03H 119.3
C03O C03I S16 120.9(6)
C047 C03I S16 121.8(5)
C047 C03I C03O 117.2(6)
C02E C03J Cl1B 120.1(5)
C02E C03J C04P 121.8(7)
C04P C03J Cl1B 118.2(6)
C035 C03K H03K 120.3
C03V C03K C035 119.5(8)
C03V C03K H03K 120.3
C02U C03L H03L 118.1
C05U C03L C02U 123.9(8)
C05U C03L H03L 118.0
C02V C03M C02W 118.6(7)
C02V C03M H03M 120.7
C02W C03M H03M 120.7
C032 C03N Cl1U 120.3(6)
C032 C03N C03C 121.9(7)
C03C C03N Cl1U 117.7(6)
C03I C03O H03O 119.0
C04F C03O C03I 122.0(7)
C04F C03O H03O 119.0
C02Y C03P H03P 119.1
C058 C03P C02Y 121.8(8)
C058 C03P H03P 119.1
C03D C03Q H03Q 120.0
C03D C03Q C041 120.0(7)
C041 C03Q H03Q 120.0
C034 C03R H03R 118.9
C05A C03R C034 122.1(7)
C05A C03R H03R 118.9
C031 C03S Cl1S 119.4(6)
C031 C03S C040 121.1(7)
C040 C03S Cl1S 119.5(6)
C038 C03T H03T 120.1
C05O C03T C038 119.9(7)
C05O C03T H03T 120.1
C02C C03U Cl1D 121.4(5)
C040 C03U Cl1D 117.6(5)
C040 C03U C02C 120.9(7)
C03K C03V H03V 119.8
C04M C03V C03K 120.4(7)
C04M C03V H03V 119.8
C034 C03W Cl1O 121.0(6)
C034 C03W C04U 120.7(7)
C04U C03W Cl1O 118.3(6)
C057 C03X P01M 120.8(6)
C057 C03X C06E 119.7(8)
C06E C03X P01M 119.5(6)
C04D C03Y P01H 120.2(6)
C04D C03Y C05S 119.5(7)
C05S C03Y P01H 120.3(5)
C037 C03Z Cl1G 121.6(5)
C037 C03Z C054 121.7(7)
C054 C03Z Cl1G 116.7(6)
C03S C040 H040 120.4
C03U C040 C03S 119.2(7)
C03U C040 H040 120.4
C03Q C041 Cl1N 120.3(6)
C050 C041 Cl1N 119.4(6)
C050 C041 C03Q 120.3(7)
C04B C042 H042 120.3
C04G C042 H042 120.3
C04G C042 C04B 119.4(7)
C035 C043 H043 119.5
C055 C043 C035 121.1(7)
C055 C043 H043 119.5
C02M C044 Cl1X 120.0(6)
C02Z C044 Cl1X 119.4(6)
C02Z C044 C02M 120.6(6)
C049 C045 H045 120.3
C04K C045 H045 120.3
C04K C045 C049 119.4(8)
C02K C046 H046 120.1
C04J C046 C02K 119.9(7)
C04J C046 H046 120.1
C03I C047 Cl1E 121.5(5)
C03I C047 C048 122.1(7)
C048 C047 Cl1E 116.5(6)
C047 C048 H048 120.9
C05E C048 C047 118.2(7)
C05E C048 H048 120.9
C045 C049 H049 119.7
C05K C049 C045 120.6(8)
C05K C049 H049 119.7
C02F C04A Cl1R 119.0(5)
C04X C04A Cl1R 117.5(6)
C04X C04A C02F 123.5(7)
C042 C04B P01H 119.7(6)
C04S C04B P01H 121.0(5)
C04S C04B C042 119.2(7)
C033 C04C H04C 118.7
C05L C04C C033 122.6(7)
C05L C04C H04C 118.7
C03Y C04D H04D 120.1
C05X C04D C03Y 119.7(7)
C05X C04D H04D 120.1
C03B C04E Cl1Q 120.5(6)
C05Y C04E Cl1Q 116.5(5)
C05Y C04E C03B 123.0(7)
C03O C04F H04F 120.6
C05E C04F C03O 118.9(7)
C05E C04F H04F 120.6
C042 C04G H04G 120.1
C052 C04G C042 119.8(7)
C052 C04G H04G 120.1
C036 C04H Cl1Y 119.9(6)
C036 C04H C050 121.7(7)
C050 C04H Cl1Y 118.4(6)
C04X C04I Cl21 119.0(7)
C04X C04I C051 119.9(7)
C051 C04I Cl21 121.1(7)
C03F C04J Cl1Z 118.8(6)
C046 C04J Cl1Z 120.0(6)
C046 C04J C03F 121.2(7)
C045 C04K P01H 119.5(6)
C045 C04K C05F 119.5(7)
C05F C04K P01H 120.2(6)
C037 C04L H04L 118.9
C063 C04L C037 122.1(7)
C063 C04L H04L 118.9
C03V C04M H04M 119.3
C03V C04M C055 121.4(8)
C055 C04M H04M 119.3
C02F C04N H04N 119.3
C051 C04N C02F 121.3(8)
C051 C04N H04N 119.4
C067 C04O P01P 119.8(6)
C067 C04O C06R 119.2(8)
C06R C04O P01P 121.0(6)
C03J C04P H04P 120.6
C056 C04P C03J 118.8(8)
C056 C04P H04P 120.6
C02Y C04Q Cl1I 121.1(6)
C05B C04Q Cl1I 118.1(6)
C05B C04Q C02Y 120.8(7)
C03E C04R Cl18 121.7(6)
C06D C04R Cl18 116.6(6)
C06D C04R C03E 121.7(7)
C04B C04S H04S 120.2
C05J C04S C04B 119.6(7)
C05J C04S H04S 120.2
C03H C04T H04T 120.4
C056 C04T C03H 119.2(8)
C056 C04T H04T 120.4
C03W C04U H04U 120.3
C061 C04U C03W 119.4(7)
C061 C04U H04U 120.3
C053 C04V Cl23 118.3(7)
C053 C04V C05L 123.6(7)
C05L C04V Cl23 118.1(7)
C02W C04W C03A 119.3(7)
C02W C04W H04W 120.3
C03A C04W H04W 120.3
C04A C04X H04X 120.4
C04I C04X C04A 119.2(7)
C04I C04X H04X 120.4
C05T C04Y P01M 120.1(6)
C05V C04Y P01M 121.1(6)
C05V C04Y C05T 118.7(8)
C059 C04Z S17 119.6(6)
C05G C04Z S17 123.3(6)
C05G C04Z C059 116.9(7)
C041 C050 C04H 119.4(7)
C041 C050 H050 120.3
C04H C050 H050 120.3
C04I C051 H051 119.7
C04N C051 C04I 120.5(8)
C04N C051 H051 119.8
C04G C052 H052 119.1
C04G C052 C05J 121.8(8)
C05J C052 H052 119.1
C03G C053 H053 121.7
C04V C053 C03G 116.6(7)
C04V C053 H053 121.7
C03Z C054 H054 120.8
C05Q C054 C03Z 118.4(8)
C05Q C054 H054 120.8
C043 C055 C04M 118.8(8)
C043 C055 H055 120.6
C04M C055 H055 120.6
C04P C056 Cl26 120.1(7)
C04T C056 Cl26 118.7(7)
C04T C056 C04P 121.2(7)
C03X C057 H057 119.5
C066 C057 C03X 121.0(8)
C066 C057 H057 119.5
C03P C058 H058 120.7
C060 C058 C03P 118.6(8)
C060 C058 H058 120.7
C04Z C059 H059 119.9
C06H C059 C04Z 120.1(8)
C06H C059 H059 119.9
C03R C05A H05A 120.4
C061 C05A C03R 119.2(8)
C061 C05A H05A 120.4
C04Q C05B H05B 119.9
C060 C05B C04Q 120.3(8)
C060 C05B H05B 119.9
C066 C05C H05C 119.4
C06A C05C H05C 119.4
C06A C05C C066 121.3(9)
C039 C05D H05D 120.9
C039 C05D C071 118.1(8)
C071 C05D H05D 120.9
C048 C05E Cl1W 118.5(6)
C04F C05E Cl1W 119.9(6)
C04F C05E C048 121.6(7)
C04K C05F H05F 120.1
C05W C05F C04K 119.8(8)
C05W C05F H05F 120.1
C04Z C05G Cl22 120.3(6)
C04Z C05G C06S 122.5(8)
C06S C05G Cl22 117.2(6)
C05P C05H P01M 121.7(7)
C06I C05H P01M 120.0(6)
C06I C05H C05P 118.2(8)
C065 C05I P01P 120.5(6)
C065 C05I C06J 120.4(8)
C06J C05I P01P 119.1(6)
C04S C05J H05J 119.9
C052 C05J C04S 120.1(8)
C052 C05J H05J 119.9
C049 C05K H05K 120.1
C05W C05K C049 119.9(8)
C05W C05K H05K 120.1
C04C C05L C04V 117.2(7)
C04C C05L H05L 121.4
C04V C05L H05L 121.4
C05X C05M H05M 119.2
C05Z C05M H05M 119.3
C05Z C05M C05X 121.5(7)
C06G C05N P01P 120.6(6)
C06G C05N C06P 121.2(8)
C06P C05N P01P 118.2(7)
C03T C05O Cl20 120.0(6)
C03T C05O C05Y 119.6(7)
C05Y C05O Cl20 120.4(6)
C05H C05P H05P 120.3
C05H C05P C06N 119.5(9)
C06N C05P H05P 120.3
C054 C05Q Cl25 119.2(7)
C054 C05Q C063 122.0(7)
C063 C05Q Cl25 118.9(7)
C02U C05R Cl1T 121.0(6)
C06F C05R Cl1T 115.7(7)
C06F C05R C02U 123.3(9)
C03Y C05S H05S 120.0
C05Z C05S C03Y 120.0(7)
C05Z C05S H05S 120.0
C04Y C05T H05T 119.8
C04Y C05T C06Q 120.5(9)
C06Q C05T H05T 119.8
C03L C05U H05U 121.7
C03L C05U C069 116.6(9)
C069 C05U H05U 121.7
C04Y C05V H05V 120.6
C06K C05V C04Y 118.9(9)
C06K C05V H05V 120.6
C05F C05W H05W 119.7
C05K C05W C05F 120.7(8)
C05K C05W H05W 119.7
C04D C05X C05M 119.9(7)
C04D C05X H05X 120.1
C05M C05X H05X 120.1
C04E C05Y C05O 119.5(7)
C04E C05Y H05Y 120.3
C05O C05Y H05Y 120.3
C05M C05Z C05S 119.4(8)
C05M C05Z H05Z 120.3
C05S C05Z H05Z 120.3
C058 C060 Cl24 119.6(7)
C058 C060 C05B 121.3(7)
C05B C060 Cl24 119.0(7)
C04U C061 Cl28 118.3(7)
C04U C061 C05A 121.9(8)
C05A C061 Cl28 119.9(7)
C06M C062 H062 119.1
C06T C062 H062 119.1
C06T C062 C06M 121.9(9)
C04L C063 H063 120.6
C05Q C063 C04L 118.9(8)
C05Q C063 H063 120.6
C06Y C064 P01P 119.0(8)
C072 C064 P01P 120.2(7)
C072 C064 C06Y 120.8(9)
C05I C065 H065 120.2
C05I C065 C06U 119.6(9)
C06U C065 H065 120.2
C057 C066 C05C 119.2(9)
C057 C066 H066 120.4
C05C C066 H066 120.4
C04O C067 H067 119.6
C04O C067 C06M 120.8(9)
C06M C067 H067 119.6
C06C C068 P01M 119.9(7)
C06W C068 P01M 118.3(7)
C06W C068 C06C 121.8(8)
C05U C069 Cl27 118.2(9)
C06F C069 Cl27 118.9(8)
C06F C069 C05U 122.9(8)
C05C C06A H06A 120.2
C05C C06A C06E 119.5(9)
C06E C06A H06A 120.2
C06K C06B H06B 119.9
C06Q C06B H06B 119.9
C06Q C06B C06K 120.2(9)
C068 C06C H06C 121.1
C073 C06C C068 117.7(9)
C073 C06C H06C 121.1
C04R C06D H06D 120.8
C04R C06D C071 118.5(8)
C071 C06D H06D 120.8
C03X C06E C06A 119.2(9)
C03X C06E H06E 120.4
C06A C06E H06E 120.4
C05R C06F H06F 121.3
C069 C06F C05R 117.3(8)
C069 C06F H06F 121.3
C05N C06G H06G 120.3
C05N C06G C06Z 119.4(9)
C06Z C06G H06G 120.3
C059 C06H H06H 119.9
C06X C06H C059 120.2(8)
C06X C06H H06H 119.9
C05H C06I H06I 119.0
C06O C06I C05H 122.0(9)
C06O C06I H06I 119.0
C05I C06J H06J 120.5
C06V C06J C05I 119.1(8)
C06V C06J H06J 120.5
C05V C06K H06K 119.2
C06B C06K C05V 121.5(9)
C06B C06K H06K 119.2
C06U C06L H06L 120.0
C06V C06L H06L 120.0
C06V C06L C06U 120.0(9)
C062 C06M C067 118.5(9)
C062 C06M H06M 120.8
C067 C06M H06M 120.8
C05P C06N H06N 120.0
C070 C06N C05P 120.0(9)
C070 C06N H06N 120.0
C06I C06O H06O 120.1
C070 C06O C06I 119.7(9)
C070 C06O H06O 120.1
C05N C06P H06P 119.9
C078 C06P C05N 120.2(10)
C078 C06P H06P 119.9
C05T C06Q H06Q 119.9
C06B C06Q C05T 120.2(10)
C06B C06Q H06Q 119.9
C04O C06R H06R 120.2
C06T C06R C04O 119.7(9)
C06T C06R H06R 120.2
C05G C06S H06S 120.5
C06X C06S C05G 119.1(8)
C06X C06S H06S 120.5
C062 C06T C06R 119.9(10)
C062 C06T H06T 120.0
C06R C06T H06T 120.0
C065 C06U H06U 119.9
C06L C06U C065 120.2(9)
C06L C06U H06U 119.9
C06J C06V H06V 119.7
C06L C06V C06J 120.6(9)
C06L C06V H06V 119.7
C068 C06W H06W 120.8
C068 C06W C075 118.4(10)
C075 C06W H06W 120.8
C06H C06X Cl29 118.9(8)
C06S C06X Cl29 119.9(7)
C06S C06X C06H 121.1(8)
C064 C06Y H06Y 118.6
C074 C06Y C064 122.8(12)
C074 C06Y H06Y 118.6
C06G C06Z H06Z 119.7
C079 C06Z C06G 120.5(11)
C079 C06Z H06Z 119.7
C06N C070 H070 119.8
C06O C070 C06N 120.4(9)
C06O C070 H070 119.8
C05D C071 Cl2A 117.5(7)
C06D C071 Cl2A 120.5(7)
C06D C071 C05D 122.0(8)
C064 C072 H072 120.8
C064 C072 C07B 118.4(12)
C07B C072 H072 120.8
C06C C073 H073 119.4
C07A C073 C06C 121.2(10)
C07A C073 H073 119.4
C06Y C074 H074 121.0
C06Y C074 C076 117.9(12)
C076 C074 H074 121.0
C06W C075 H075 120.9
C07A C075 C06W 118.3(11)
C07A C075 H075 120.8
C074 C076 H076 118.4
C074 C076 C07B 123.2(11)
C07B C076 H076 118.4
C06P C078 H078 121.3
C06P C078 C079 117.4(10)
C079 C078 H078 121.3
C06Z C079 C078 121.2(9)
C06Z C079 H079 119.4
C078 C079 H079 119.4
C073 C07A C075 122.5(10)
C073 C07A H07A 118.7
C075 C07A H07A 118.8
C072 C07B H07B 121.6
C076 C07B C072 116.7(13)
C076 C07B H07B 121.6
H07C C07D H07D 107.4
C07F C07D H07C 108.3
C07F C07D H07D 108.3
C07H C07D H07C 108.3
C07H C07D H07D 108.3
C07H C07D C07F 116.0(19)
C07F C07E H07E 123.3
C07G C07E H07E 123.3
C07G C07E C07F 113.4(16)
C07D C07F H07F 108.0
C07D C07F H07G 108.0
C07E C07F C07D 117.2(16)
C07E C07F H07F 108.0
C07E C07F H07G 108.0
H07F C07F H07G 107.2
C07E C07G H07H 109.5
C07E C07G H07I 109.5
C07E C07G H07J 109.5
H07H C07G H07I 109.5
H07H C07G H07J 109.5
H07I C07G H07J 109.5
C07D C07H H07K 109.4
C07D C07H H07L 109.4
C07D C07H C07I 111(2)
H07K C07H H07L 108.0
C07I C07H H07K 109.4
C07I C07H H07L 109.4
C07H C07I H07M 109.5
C07H C07I H07N 109.5
C07H C07I H07O 109.5
H07M C07I H07N 109.5
H07M C07I H07O 109.5
H07N C07I H07O 109.5
H8A C8 H8B 108.5
C10 C8 H8A 110.3
C10 C8 H8B 110.2
C1AA C8 H8A 110.2
C1AA C8 H8B 110.2
C1AA C8 C10 107.5(17)
C8 C10 H10A 109.5
C8 C10 H10B 109.6
H10A C10 H10B 108.1
C5 C10 C8 110.6(15)
C5 C10 H10A 109.5
C5 C10 H10B 109.6
Cl0A C0AA H0AA 106.7
Cl0A C0AA H0AB 105.9
H0AA C0AA H0AB 106.4
Cl6 C0AA Cl0A 124(2)
Cl6 C0AA H0AA 106.6
Cl6 C0AA H0AB 105.9
C10 C5 H5A 113.6
C10 C5 H5B 113.6
C10 C5 H5C 113.5
H5A C5 H5B 105.1
H5A C5 H5C 105.1
H5B C5 H5C 105.1
H7A C7 H7B 107.3
H7A C7 H7C 107.3
H7B C7 H7C 107.3
C11 C7 H7A 111.4
C11 C7 H7B 111.6
C11 C7 H7C 111.6
C8 C1AA H1AA 106.3
C8 C1AA H1AB 106.3
H1AA C1AA H1AB 106.4
C11 C1AA C8 124(2)
C11 C1AA H1AA 106.4
C11 C1AA H1AB 106.2
C7 C11 H11A 110.8
C7 C11 H11B 110.9
C1AA C11 C7 104.3(16)
C1AA C11 H11A 110.8
C1AA C11 H11B 111.0
H11A C11 H11B 108.9

loop_
_geom_bond_atom_site_label_1
_geom_bond_atom_site_label_2
_geom_bond_distance
Cu01 Cu02 2.6024(11)
Cu01 Cu03 2.6117(11)
Cu01 Cu04 2.5720(12)
Cu01 Cu05 2.6173(11)
Cu01 Cu06 2.6113(12)
Cu01 Cu07 2.5985(11)
Cu01 Cu08 2.6001(11)
Cu01 Cu09 2.6017(11)
Cu01 Cu0A 2.6085(12)
Cu01 Cu0B 2.5947(12)
Cu01 Cu0C 2.5682(11)
Cu01 Cu0D 2.5785(12)
Cu01 HI 2.25(2)
Cu02 Cu03 2.6788(12)
Cu02 Cu06 2.6890(12)
Cu02 Cu08 2.4623(12)
Cu02 Cu0B 2.4878(12)
Cu02 Cu0K 2.6346(12)
Cu02 Cu0O 2.5798(13)
Cu02 S12 2.2911(17)
Cu02 HD 1.94(6)
Cu02 HF 1.99(7)
Cu02 HG 1.86(9)
Cu03 Cu04 2.4572(11)
Cu03 Cu06 2.6856(12)
Cu03 Cu07 2.4932(12)
Cu03 Cu0K 2.6180(12)
Cu03 Cu0L 2.6471(13)
Cu03 S0W 2.2906(17)
Cu03 HA 1.78(6)
Cu03 HG 1.95(5)
Cu03 HH 1.90(10)
Cu04 Cu05 2.5826(12)
Cu04 Cu07 2.6230(12)
Cu04 Cu0A 2.8064(13)
Cu04 Cu0J 2.6171(12)
Cu04 Cu0M 2.7261(13)
Cu04 S00R 2.2624(17)
Cu04 HA 1.64(6)
Cu04 HH 1.87(2)
Cu04 HI 1.96(12)
Cu05 Cu06 2.4791(12)
Cu05 Cu09 2.5813(12)
Cu05 Cu0C 2.7068(13)
Cu05 Cu0E 2.6973(12)
Cu05 Cu0M 2.6913(13)
Cu05 S0T 2.2963(17)
Cu05 HC 1.68(7)
Cu05 HH 1.79(10)
Cu05 HI 2.064(16)
Cu06 Cu09 2.4806(12)
Cu06 Cu0L 2.6036(13)
Cu06 Cu0O 2.6228(13)
Cu06 S010 2.3065(18)
Cu06 HC 1.78(7)
Cu06 HD 1.71(7)
Cu06 HH 1.93(6)
Cu07 Cu08 2.5776(12)
Cu07 Cu0A 2.6992(11)
Cu07 Cu0F 2.6885(12)
Cu07 Cu0H 2.6983(12)
Cu07 S0S 2.3101(17)
Cu07 HA 1.83(6)
Cu07 HB 2.03(12)
Cu07 HG 1.78(9)
Cu08 Cu0B 2.6228(11)
Cu08 Cu0D 2.7512(12)
Cu08 Cu0H 2.7160(12)
Cu08 Cu0P 2.6022(13)
Cu08 S0X 2.2839(17)
Cu08 HB 1.83(11)
Cu08 HF 1.66(7)
Cu08 HG 1.86(2)
Cu09 Cu0B 2.5861(12)
Cu09 Cu0C 2.7327(12)
Cu09 Cu0I 2.6793(13)
Cu09 Cu0N 2.7167(13)
Cu09 S0Z 2.2713(17)
Cu09 HC 1.63(8)
Cu09 HD 1.94(6)
Cu09 HE 1.85(6)
Cu0A Cu0C 2.5219(11)
Cu0A Cu0D 2.4932(12)
Cu0A Cu0F 2.6399(12)
Cu0A Cu0J 2.5876(13)
Cu0A S00Q 2.2789(17)
Cu0A H 1.77(9)
Cu0A HB 1.85(11)
Cu0A HI 1.970(16)
Cu0B Cu0D 2.6856(13)
Cu0B Cu0G 2.7704(13)
Cu0B Cu0N 2.7421(13)
Cu0B S0Y 2.2823(17)
Cu0B HD 1.97(7)
Cu0B HE 2.07(7)
Cu0B HF 1.47(7)
Cu0C Cu0D 2.4902(12)
Cu0C Cu0E 2.6691(13)
Cu0C Cu0I 2.7022(13)
Cu0C S00U 2.2651(16)
Cu0C H 1.74(9)
Cu0C HE 1.86(2)
Cu0C HI 1.74(12)
Cu0D Cu0G 2.6434(13)
Cu0D Cu0P 2.6214(13)
Cu0D S00V 2.2657(18)
Cu0D H 1.63(9)
Cu0D HB 1.92(11)
Cu0D HE 1.85(2)
Cu0E S0T 2.2699(18)
Cu0E S00U 2.3145(19)
Cu0E S011 2.2671(18)
Cu0F S00Q 2.3098(17)
Cu0F S0S 2.2960(17)
Cu0F S14 2.280(2)
Cu0G Cu0I 2.8707(14)
Cu0G S00V 2.3193(18)
Cu0G S0Y 2.3010(18)
Cu0G S15 2.2826(18)
Cu0H Cu0K 2.9840(15)
Cu0H S0S 2.3448(17)
Cu0H S0X 2.3255(19)
Cu0H S13 2.2332(18)
Cu0I S00U 2.3636(18)
Cu0I S0Z 2.3568(18)
Cu0I S15 2.2703(19)
Cu0J S00Q 2.3150(18)
Cu0J S00R 2.3518(19)
Cu0J S011 2.2748(17)
Cu0K S0W 2.3925(19)
Cu0K S12 2.3294(18)
Cu0K S13 2.2546(18)
Cu0L Cu0M 3.0156(14)
Cu0L S0W 2.3425(17)
Cu0L S010 2.4067(18)
Cu0L S17 2.2599(19)
Cu0M S00R 2.3046(18)
Cu0M S0T 2.3695(18)
Cu0M S17 2.230(2)
Cu0N Cu0O 3.0537(14)
Cu0N S0Y 2.3370(19)
Cu0N S0Z 2.3179(18)
Cu0N S16 2.2181(19)
Cu0O S010 2.3481(19)
Cu0O S12 2.3829(17)
Cu0O S16 2.2606(19)
Cu0P S00V 2.3311(18)
Cu0P S0X 2.3383(18)
Cu0P S14 2.2664(19)
S00Q C02G 1.787(7)
S00R C02E 1.771(7)
S0S C02Q 1.766(7)
S0T C033 1.767(7)
S00U C02C 1.792(6)
S00V C02B 1.788(7)
S0W C034 1.770(7)
S0X C03E 1.778(7)
S0Y C036 1.770(7)
S0Z C02P 1.774(7)
S010 C02L 1.783(6)
S011 C02F 1.764(7)
S12 C02U 1.780(7)
S13 C02Y 1.772(7)
S14 C037 1.769(7)
S15 C03B 1.766(7)
S16 C03I 1.772(7)
S17 C04Z 1.773(8)
Cl18 C04R 1.738(7)
Cl19 C02R 1.732(7)
Cl1A C02K 1.735(7)
Cl1B C03J 1.738(8)
Cl1C C02T 1.736(7)
Cl1D C03U 1.726(7)
Cl1E C047 1.735(7)
Cl1F C02I 1.734(8)
Cl1G C03Z 1.744(7)
P01H C035 1.794(8)
P01H C03Y 1.801(7)
P01H C04B 1.791(8)
P01H C04K 1.786(7)
Cl1I C04Q 1.731(8)
Cl1J C03A 1.735(8)
Cl1K C03G 1.739(7)
Cl1L C02N 1.739(7)
P01M C03X 1.792(8)
P01M C04Y 1.787(8)
P01M C05H 1.782(8)
P01M C068 1.804(8)
Cl1N C041 1.736(7)
Cl1O C03W 1.721(8)
P01P C04O 1.790(8)
P01P C05I 1.802(8)
P01P C05N 1.800(8)
P01P C064 1.804(9)
Cl1Q C04E 1.736(7)
Cl1R C04A 1.739(7)
Cl1S C03S 1.737(8)
Cl1T C05R 1.730(10)
Cl1U C03N 1.744(7)
Cl1V C02W 1.745(7)
Cl1W C05E 1.740(8)
Cl1X C044 1.738(7)
Cl1Y C04H 1.737(7)
Cl1Z C04J 1.731(8)
Cl20 C05O 1.742(8)
Cl21 C04I 1.740(8)
Cl22 C05G 1.727(8)
Cl23 C04V 1.757(8)
Cl24 C060 1.747(8)
Cl25 C05Q 1.757(8)
Cl26 C056 1.735(7)
Cl27 C069 1.755(9)
Cl28 C061 1.736(8)
Cl29 C06X 1.757(9)
Cl2A C071 1.732(10)
C02B C02H 1.391(10)
C02B C02I 1.393(9)
C02C C02D 1.392(9)
C02C C03U 1.394(9)
C02D H02D 0.9300
C02D C031 1.386(9)
C02E C03H 1.398(9)
C02E C03J 1.375(10)
C02F C04A 1.386(10)
C02F C04N 1.411(10)
C02G C02J 1.390(9)
C02G C02T 1.388(10)
C02H H02H 0.9300
C02H C03C 1.369(10)
C02I C032 1.401(10)
C02J H02J 0.9300
C02J C02M 1.383(9)
C02K C02P 1.402(9)
C02K C046 1.383(10)
C02L C02V 1.401(9)
C02L C03A 1.381(10)
C02M H02M 0.9300
C02M C044 1.374(10)
C02N C02X 1.367(10)
C02N C030 1.374(9)
C02O H02O 0.9300
C02O C02Q 1.391(9)
C02O C030 1.377(9)
C02P C02S 1.381(9)
C02Q C02R 1.418(9)
C02R C02X 1.392(10)
C02S H02S 0.9300
C02S C03F 1.385(10)
C02T C02Z 1.386(10)
C02U C03L 1.386(11)
C02U C05R 1.394(10)
C02V H02V 0.9300
C02V C03M 1.375(9)
C02W C03M 1.383(11)
C02W C04W 1.357(11)
C02X H02X 0.9300
C02Y C03P 1.400(10)
C02Y C04Q 1.384(10)
C02Z H02Z 0.9300
C02Z C044 1.371(10)
C030 H030 0.9300
C031 H031 0.9300
C031 C03S 1.376(11)
C032 H032 0.9300
C032 C03N 1.373(11)
C033 C03G 1.390(9)
C033 C04C 1.394(10)
C034 C03R 1.412(10)
C034 C03W 1.393(10)
C035 C03K 1.406(10)
C035 C043 1.401(11)
C036 C03D 1.392(10)
C036 C04H 1.387(9)
C037 C03Z 1.390(10)
C037 C04L 1.388(10)
C038 H038 0.9300
C038 C03B 1.390(10)
C038 C03T 1.384(10)
C039 H039 0.9300
C039 C03E 1.396(10)
C039 C05D 1.374(11)
C03A C04W 1.397(10)
C03B C04E 1.405(10)
C03C H03C 0.9300
C03C C03N 1.376(10)
C03D H03D 0.9300
C03D C03Q 1.371(10)
C03E C04R 1.378(10)
C03F H03F 0.9300
C03F C04J 1.402(11)
C03G C053 1.385(10)
C03H H03H 0.9300
C03H C04T 1.386(10)
C03I C03O 1.389(9)
C03I C047 1.384(10)
C03J C04P 1.393(10)
C03K H03K 0.9300
C03K C03V 1.390(11)
C03L H03L 0.9300
C03L C05U 1.376(11)
C03M H03M 0.9300
C03O H03O 0.9300
C03O C04F 1.376(10)
C03P H03P 0.9300
C03P C058 1.391(11)
C03Q H03Q 0.9300
C03Q C041 1.389(11)
C03R H03R 0.9300
C03R C05A 1.384(10)
C03S C040 1.387(11)
C03T H03T 0.9300
C03T C05O 1.370(10)
C03U C040 1.387(10)
C03V H03V 0.9300
C03V C04M 1.356(11)
C03W C04U 1.429(11)
C03X C057 1.385(11)
C03X C06E 1.388(11)
C03Y C04D 1.385(10)
C03Y C05S 1.392(11)
C03Z C054 1.401(10)
C040 H040 0.9300
C041 C050 1.357(11)
C042 H042 0.9300
C042 C04B 1.414(10)
C042 C04G 1.373(11)
C043 H043 0.9300
C043 C055 1.372(11)
C045 H045 0.9300
C045 C049 1.385(10)
C045 C04K 1.384(11)
C046 H046 0.9300
C046 C04J 1.358(11)
C047 C048 1.394(10)
C048 H048 0.9300
C048 C05E 1.375(11)
C049 H049 0.9300
C049 C05K 1.372(11)
C04A C04X 1.377(10)
C04B C04S 1.395(10)
C04C H04C 0.9300
C04C C05L 1.378(10)
C04D H04D 0.9300
C04D C05X 1.371(10)
C04E C05Y 1.370(10)
C04F H04F 0.9300
C04F C05E 1.375(11)
C04G H04G 0.9300
C04G C052 1.363(11)
C04H C050 1.395(10)
C04I C04X 1.360(11)
C04I C051 1.384(12)
C04K C05F 1.391(11)
C04L H04L 0.9300
C04L C063 1.379(10)
C04M H04M 0.9300
C04M C055 1.396(11)
C04N H04N 0.9300
C04N C051 1.372(12)
C04O C067 1.365(11)
C04O C06R 1.397(11)
C04P H04P 0.9300
C04P C056 1.379(12)
C04Q C05B 1.381(11)
C04R C06D 1.370(11)
C04S H04S 0.9300
C04S C05J 1.371(11)
C04T H04T 0.9300
C04T C056 1.363(12)
C04U H04U 0.9300
C04U C061 1.350(12)
C04V C053 1.372(12)
C04V C05L 1.386(12)
C04W H04W 0.9300
C04X H04X 0.9300
C04Y C05T 1.393(11)
C04Y C05V 1.389(11)
C04Z C059 1.414(11)
C04Z C05G 1.382(10)
C050 H050 0.9300
C051 H051 0.9300
C052 H052 0.9300
C052 C05J 1.365(11)
C053 H053 0.9300
C054 H054 0.9300
C054 C05Q 1.361(12)
C055 H055 0.9300
C057 H057 0.9300
C057 C066 1.359(11)
C058 H058 0.9300
C058 C060 1.356(12)
C059 H059 0.9300
C059 C06H 1.390(11)
C05A H05A 0.9300
C05A C061 1.367(12)
C05B H05B 0.9300
C05B C060 1.364(12)
C05C H05C 0.9300
C05C C066 1.382(13)
C05C C06A 1.368(14)
C05D H05D 0.9300
C05D C071 1.388(13)
C05F H05F 0.9300
C05F C05W 1.377(11)
C05G C06S 1.391(12)
C05H C05P 1.386(11)
C05H C06I 1.377(12)
C05I C065 1.372(12)
C05I C06J 1.390(11)
C05J H05J 0.9300
C05K H05K 0.9300
C05K C05W 1.364(11)
C05L H05L 0.9300
C05M H05M 0.9300
C05M C05X 1.372(12)
C05M C05Z 1.356(12)
C05N C06G 1.375(12)
C05N C06P 1.391(12)
C05O C05Y 1.387(11)
C05P H05P 0.9300
C05P C06N 1.411(12)
C05Q C063 1.369(12)
C05R C06F 1.380(12)
C05S H05S 0.9300
C05S C05Z 1.380(11)
C05T H05T 0.9300
C05T C06Q 1.398(12)
C05U H05U 0.9300
C05U C069 1.395(14)
C05V H05V 0.9300
C05V C06K 1.386(13)
C05W H05W 0.9300
C05X H05X 0.9300
C05Y H05Y 0.9300
C05Z H05Z 0.9300
C062 H062 0.9300
C062 C06M 1.360(15)
C062 C06T 1.359(14)
C063 H063 0.9300
C064 C06Y 1.380(13)
C064 C072 1.367(14)
C065 H065 0.9300
C065 C06U 1.375(12)
C066 H066 0.9300
C067 H067 0.9300
C067 C06M 1.396(13)
C068 C06C 1.403(12)
C068 C06W 1.392(13)
C069 C06F 1.367(14)
C06A H06A 0.9300
C06A C06E 1.396(13)
C06B H06B 0.9300
C06B C06K 1.373(14)
C06B C06Q 1.335(14)
C06C H06C 0.9300
C06C C073 1.398(12)
C06D H06D 0.9300
C06D C071 1.374(13)
C06E H06E 0.9300
C06F H06F 0.9300
C06G H06G 0.9300
C06G C06Z 1.375(13)
C06H H06H 0.9300
C06H C06X 1.373(13)
C06I H06I 0.9300
C06I C06O 1.370(13)
C06J H06J 0.9300
C06J C06V 1.373(12)
C06K H06K 0.9300
C06L H06L 0.9300
C06L C06U 1.374(13)
C06L C06V 1.369(13)
C06M H06M 0.9300
C06N H06N 0.9300
C06N C070 1.364(14)
C06O H06O 0.9300
C06O C070 1.361(14)
C06P H06P 0.9300
C06P C078 1.377(13)
C06Q H06Q 0.9300
C06R H06R 0.9300
C06R C06T 1.373(12)
C06S H06S 0.9300
C06S C06X 1.351(13)
C06T H06T 0.9300
C06U H06U 0.9300
C06V H06V 0.9300
C06W H06W 0.9300
C06W C075 1.419(14)
C06Y H06Y 0.9300
C06Y C074 1.320(15)
C06Z H06Z 0.9300
C06Z C079 1.353(15)
C070 H070 0.9300
C072 H072 0.9300
C072 C07B 1.421(15)
C073 H073 0.9300
C073 C07A 1.332(16)
C074 H074 0.9300
C074 C076 1.359(19)
C075 H075 0.9300
C075 C07A 1.394(17)
C076 H076 0.9300
C076 C07B 1.41(2)
C078 H078 0.9300
C078 C079 1.434(16)
C079 H079 0.9300
C07A H07A 0.9300
C07B H07B 0.9300
C07D H07C 0.9700
C07D H07D 0.9700
C07D C07F 1.51(2)
C07D C07H 1.48(3)
C07E H07E 0.9300
C07E C07F 1.47(2)
C07E C07G 1.39(2)
C07F H07F 0.9700
C07F H07G 0.9700
C07G H07H 0.9600
C07G H07I 0.9600
C07G H07J 0.9600
C07H H07K 0.9700
C07H H07L 0.9700
C07H C07I 1.51(3)
C07I H07M 0.9600
C07I H07N 0.9600
C07I H07O 0.9600
Cl0A C0AA 1.514(15)
C8 H8A 0.9700
C8 H8B 0.9700
C8 C10 1.634(14)
C8 C1AA 1.562(19)
C10 H10A 0.9700
C10 H10B 0.9700
C10 C5 1.416(18)
C0AA H0AA 0.9700
C0AA H0AB 0.9700
C0AA Cl6 1.510(15)
C5 H5A 0.9982
C5 H5B 0.9980
C5 H5C 0.9979
C7 H7A 0.9812
C7 H7B 0.9813
C7 H7C 0.9813
C7 C11 1.529(18)
C1AA H1AA 0.9700
C1AA H1AB 0.9700
C1AA C11 1.491(18)
C11 H11A 0.9700
C11 H11B 0.9700
